data_7129244
loop_
_publ_author_name
'Guthardt, Robin'
'Blanckenberg, Johannes'
'Bruhn, Clemens'
'Siemeling, Ulrich'

_publ_section_title
;
 Planar-chiral 1,1&#x2019;-diaminoferrocenes
;
_journal_name_full 'Chemical Communications'
_journal_paper_doi 10.1039/D1CC05287J
_journal_year 2021
_chemical_formula_moiety 'C60 H99 Fe3 Li9 N6 O3 Si6'
_chemical_formula_sum 'C60 H99 Fe3 Li9 N6 O3 Si6'
_chemical_formula_weight 1351.00
_space_group_crystal_system triclinic
_space_group_IT_number 2
_space_group_name_Hall '-P 1'
_space_group_name_H-M_alt 'P -1'
_atom_sites_solution_hydrogens mixed
_atom_sites_solution_primary dual
_audit_creation_date 2020-11-09
_audit_creation_method
;
Olex2 1.2
(compiled 2018.05.29 svn.r3508 for OlexSys, GUI svn.r5506)
;
_audit_update_record
;
2021-09-09 deposited with the CCDC.	2021-11-15 downloaded from the CCDC.
;
_cell_angle_alpha 107.662(6)
_cell_angle_beta 94.249(6)
_cell_angle_gamma 96.501(6)
_cell_formula_units_Z 2
_cell_length_a 12.5721(8)
_cell_length_b 16.4696(14)
_cell_length_c 20.0781(16)
_cell_measurement_reflns_used 58006
_cell_measurement_temperature 100(2)
_cell_measurement_theta_max 71.90
_cell_measurement_theta_min 2.32
_cell_volume 3910.0(5)
_computing_molecular_graphics 'Olex2 (Dolomanov et al., 2009)'
_computing_publication_material 'Olex2 (Dolomanov et al., 2009)'
_computing_structure_refinement 'ShelXL (Sheldrick, 2015)'
_computing_structure_solution 'ShelXT (Sheldrick, 2015)'
_diffrn_ambient_temperature 100(2)
_diffrn_detector Pilatus200K
_diffrn_detector_area_resol_mean 5.81
_diffrn_detector_type 'DECTRIS PILATUS 200K'
_diffrn_measured_fraction_theta_full 0.974
_diffrn_measured_fraction_theta_max 0.944
_diffrn_measurement_details
;
 1593 frames, detector distance = 40 mm
;
_diffrn_measurement_device 'Eulerian 4-circle diffractometer'
_diffrn_measurement_device_type 'STOE STADIVARI'
_diffrn_measurement_method 'rotation method, \w scans'
_diffrn_radiation_collimation '1.2 mm, 0.6 diameter'
_diffrn_radiation_monochromator 'Graded multilayer mirror'
_diffrn_radiation_polarisn_norm 0
_diffrn_radiation_probe x-ray
_diffrn_radiation_type CuK\a
_diffrn_radiation_wavelength 1.54186
_diffrn_reflns_av_R_equivalents 0.0264
_diffrn_reflns_av_unetI/netI 0.0248
_diffrn_reflns_Laue_measured_fraction_full 0.974
_diffrn_reflns_Laue_measured_fraction_max 0.944
_diffrn_reflns_limit_h_max 13
_diffrn_reflns_limit_h_min -15
_diffrn_reflns_limit_k_max 20
_diffrn_reflns_limit_k_min -9
_diffrn_reflns_limit_l_max 24
_diffrn_reflns_limit_l_min -24
_diffrn_reflns_number 29514
_diffrn_reflns_point_group_measured_fraction_full 0.974
_diffrn_reflns_point_group_measured_fraction_max 0.944
_diffrn_reflns_theta_full 67.686
_diffrn_reflns_theta_max 71.010
_diffrn_reflns_theta_min 3.562
_diffrn_source Cu-Genix
_diffrn_source_current 0.600
_diffrn_source_power 0.030
_diffrn_source_voltage 50
_exptl_absorpt_coefficient_mu 5.590
_exptl_absorpt_correction_T_max 0.4053
_exptl_absorpt_correction_T_min 0.1202
_exptl_absorpt_correction_type multi-scan
_exptl_absorpt_process_details
;
STOE X-Red32, absorption correction by Gaussian integration, analogous to
P. Coppens, "The Evaluation of Absorption and Extinction in Single-Crystal
Structure Analysis", published in: F. R. Ahmed (Editor), "Crystallographic
Computing", Munksgaard, Copenhagen (1970), 255 - 270.
Afterwards scaling of reflection intensities was performed within STOE LANA.
J. Koziskova, F. Hahn, J. Richter, J. Kozisek, "Comparison of different
absorption corrections on the model structure of tetrakis(\m~2~-acetato)-
diaqua-di-copper(II)", Acta Chimica Slovaca, vol. 9, no. 2, 2016, pp. 136 - 140.
;
_exptl_crystal_colour orange
_exptl_crystal_colour_primary orange
_exptl_crystal_density_diffrn 1.148
_exptl_crystal_description plate
_exptl_crystal_F_000 1428
_exptl_crystal_size_max 0.25
_exptl_crystal_size_mid 0.217
_exptl_crystal_size_min 0.16
_refine_diff_density_max 1.924
_refine_diff_density_min -1.338
_refine_diff_density_rms 0.078
_refine_ls_extinction_method none
_refine_ls_goodness_of_fit_ref 1.037
_refine_ls_hydrogen_treatment mixed
_refine_ls_matrix_type full
_refine_ls_number_parameters 794
_refine_ls_number_reflns 14270
_refine_ls_number_restraints 15
_refine_ls_restrained_S_all 1.038
_refine_ls_R_factor_all 0.0769
_refine_ls_R_factor_gt 0.0699
_refine_ls_shift/su_max 0.001
_refine_ls_shift/su_mean 0.000
_refine_ls_structure_factor_coef Fsqd
_refine_ls_weighting_details 'w=1/[\s^2^(Fo^2^)+(0.0861P)^2^+9.2223P] where P=(Fo^2^+2Fc^2^)/3'
_refine_ls_weighting_scheme calc
_refine_ls_wR_factor_gt 0.1799
_refine_ls_wR_factor_ref 0.1860
_reflns_Friedel_coverage 0.000
_reflns_number_gt 12715
_reflns_number_total 14270
_reflns_threshold_expression 'I > 2\s(I)'
_cod_data_source_file d1cc05287j2.cif
_cod_data_source_block sv0952a
_cod_database_code 7129244
_shelx_shelxl_version_number 2014/7
_shelx_space_group_comment
;
The symmetry employed for this shelxl refinement is uniquely defined
by the following loop, which should always be used as a source of
symmetry information in preference to the above space-group names.
They are only intended as comments.
;
_shelx_estimated_absorpt_t_max 0.468
_shelx_estimated_absorpt_t_min 0.335
_olex2_refinement_description
;
1. Fixed Uiso
 At 1.2 times of:
  All C(H) groups, All C(H,H) groups
 At 1.5 times of:
  All C(H,H,H) groups
2. Uiso/Uaniso restraints and constraints
Uanis(O3) = Uanis(C57)
Uanis(C58) = Uanis(C59)
3. Rigid body (RIGU) restrains
 C53
 with sigma for 1-2 distances of 0.001 and sigma for 1-3 distances of 0.0001
 C60, C59, C58, C57
 with sigma for 1-2 distances of 0.001 and sigma for 1-3 distances of 0.0001
4.a Secondary CH2 refined with riding coordinates:
 C49(H49A,H49B), C50(H50A,H50B), C51(H51A,H51B), C52(H52A,H52B), C53(H53A,
 H53B), C54(H54A,H54B), C55(H55A,H55B), C56(H56A,H56B), C57(H57A,H57B),
 C58(H58A,H58B), C59(H59A,H59B), C60(H60A,H60B)
4.b Aromatic/amide H refined with riding coordinates:
 C3(H3), C4(H4), C5(H5), C7(H7), C8(H8), C9(H9), C10(H10), C20(H20), C21(H21),
 C23(H23), C24(H24), C25(H25), C26(H26), C35(H35), C36(H36), C37(H37), C39(H39),
  C40(H40), C41(H41), C42(H42)
4.c Idealised Me refined as rotating group:
 C11(H11A,H11B,H11C), C12(H12A,H12B,H12C), C13(H13A,H13B,H13C), C14(H14A,H14B,
 H14C), C15(H15A,H15B,H15C), C16(H16A,H16B,H16C), C27(H27A,H27B,H27C), C28(H28A,
 H28B,H28C), C29(H29A,H29B,H29C), C30(H30A,H30B,H30C), C31(H31A,H31B,H31C),
 C32(H32A,H32B,H32C), C43(H43A,H43B,H43C), C44(H44A,H44B,H44C), C45(H45A,H45B,
 H45C), C46(H46A,H46B,H46C), C47(H47A,H47B,H47C), C48(H48A,H48B,H48C)
;
_olex2_submission_special_instructions 'No special instructions were received'

loop_
_space_group_symop_operation_xyz
'x, y, z'
'-x, -y, -z'

loop_
_atom_site_label
_atom_site_type_symbol
_atom_site_fract_x
_atom_site_fract_y
_atom_site_fract_z
_atom_site_U_iso_or_equiv
_atom_site_adp_type
_atom_site_occupancy
_atom_site_site_symmetry_order
_atom_site_calc_flag
_atom_site_refinement_flags_posn
_atom_site_refinement_flags_adp
_atom_site_refinement_flags_occupancy
_atom_site_disorder_assembly
_atom_site_disorder_group
Fe1 Fe 0.28958(5) 0.90397(4) 0.44401(3) 0.03390(16) Uani 1 1 d . . . . .
Si1 Si -0.02199(9) 0.81142(9) 0.30018(7) 0.0519(3) Uani 1 1 d . . . . .
O1 O 0.2803(3) 1.0090(2) 0.22920(18) 0.0652(10) Uani 1 1 d . . . . .
N1 N 0.1026(3) 0.7950(2) 0.32664(18) 0.0379(7) Uani 1 1 d . . . . .
C1 C 0.1946(3) 0.8577(2) 0.3454(2) 0.0355(8) Uani 1 1 d . . . . .
Li1 Li 0.3339(7) 0.9179(5) 0.2580(4) 0.0526(19) Uani 1 1 d . . . . .
Fe2 Fe 0.24344(6) 0.67205(4) 0.10169(3) 0.04326(18) Uani 1 1 d . . . . .
Si2 Si 0.03189(10) 0.77904(9) 0.54854(7) 0.0504(3) Uani 1 1 d . . . . .
O2 O 0.1627(4) 0.3519(2) 0.06680(18) 0.0731(12) Uani 1 1 d . . . . .
N2 N 0.1441(3) 0.7732(2) 0.50545(18) 0.0414(8) Uani 1 1 d . . . . .
C2 C 0.3033(3) 0.8346(2) 0.33803(19) 0.0317(8) Uani 1 1 d . . . . .
Li2 Li 0.1529(7) 0.4619(5) 0.1325(4) 0.0474(17) Uani 1 1 d . . . . .
Fe3 Fe 0.26233(5) 0.49193(4) 0.35840(3) 0.03570(16) Uani 1 1 d . . . . .
Si3 Si 0.50987(10) 0.55211(8) 0.15907(6) 0.0468(3) Uani 1 1 d . . . . .
O3 O 0.3082(3) 0.7048(2) 0.60795(17) 0.0568(7) Uani 1 1 d . . . . .
N3 N 0.4055(3) 0.6019(2) 0.19414(17) 0.0383(7) Uani 1 1 d . . . . .
C3 C 0.3747(3) 0.9161(3) 0.3656(2) 0.0381(9) Uani 1 1 d . . . . .
H3 H 0.4511 0.9221 0.3683 0.046 Uiso 1 1 calc R . . . .
Li3 Li 0.2308(6) 0.6842(5) 0.5154(4) 0.0475(17) Uani 1 1 d . . . . .
Si4 Si 0.54342(10) 0.87805(8) 0.19388(7) 0.0463(3) Uani 1 1 d . . . . .
N4 N 0.4128(3) 0.8369(2) 0.19161(17) 0.0390(7) Uani 1 1 d . . . . .
C4 C 0.3137(3) 0.9860(3) 0.3882(2) 0.0430(9) Uani 1 1 d . . . . .
H4 H 0.3420 1.0454 0.4068 0.052 Uiso 1 1 calc R . . . .
Li4 Li 0.1397(6) 0.7410(5) 0.4009(4) 0.0437(16) Uani 1 1 d . . . . .
Si5 Si 0.56459(9) 0.68251(8) 0.43914(6) 0.0428(3) Uani 1 1 d . . . . .
N5 N 0.4399(2) 0.6582(2) 0.39203(17) 0.0334(7) Uani 1 1 d . . . . .
C5 C 0.2025(3) 0.9501(3) 0.3776(2) 0.0416(9) Uani 1 1 d . . . . .
H5 H 0.1438 0.9813 0.3895 0.050 Uiso 1 1 calc R . . . .
Li5 Li 0.3879(6) 0.7333(5) 0.2257(4) 0.0468(17) Uani 1 1 d . . . . .
Si6 Si -0.03529(11) 0.41824(9) 0.21537(7) 0.0521(3) Uani 1 1 d . . . . .
N6 N 0.0997(3) 0.4497(2) 0.21957(18) 0.0434(8) Uani 1 1 d . . . . .
C6 C 0.2247(3) 0.8433(3) 0.5169(2) 0.0396(9) Uani 1 1 d . . . . .
Li6 Li 0.1656(6) 0.5749(5) 0.2712(4) 0.0417(15) Uani 1 1 d . . . . .
C7 C 0.3374(3) 0.8368(3) 0.5092(2) 0.0388(9) Uani 1 1 d . . . . .
H7 H 0.3665 0.7845 0.4929 0.047 Uiso 1 1 calc R . . . .
Li7 Li 0.3507(6) 0.7428(5) 0.3811(4) 0.0403(15) Uani 1 1 d . . . . .
C8 C 0.3981(3) 0.9209(3) 0.5298(2) 0.0414(9) Uani 1 1 d . . . . .
H8 H 0.4741 0.9344 0.5320 0.050 Uiso 1 1 calc R . . . .
C9 C 0.3232(4) 0.9807(3) 0.5464(2) 0.0489(11) Uani 1 1 d . . . . .
H9 H 0.3403 1.0416 0.5616 0.059 Uiso 1 1 calc R . . . .
Li9 Li 0.4014(6) 0.5950(5) 0.2915(4) 0.0440(16) Uani 1 1 d . . . . .
C10 C 0.2182(4) 0.9334(3) 0.5363(2) 0.0454(10) Uani 1 1 d . . . . .
H10 H 0.1533 0.9580 0.5417 0.055 Uiso 1 1 calc R . . . .
C11 C -0.0306(7) 0.8233(8) 0.2112(4) 0.131(4) Uani 1 1 d . . . . .
H11A H -0.0047 0.8830 0.2148 0.196 Uiso 1 1 calc GR . . . .
H11B H -0.1056 0.8081 0.1897 0.196 Uiso 1 1 calc GR . . . .
H11C H 0.0141 0.7850 0.1820 0.196 Uiso 1 1 calc GR . . . .
C12 C -0.0758(4) 0.9055(4) 0.3579(3) 0.0636(14) Uani 1 1 d . . . . .
H12A H -0.0558 0.9109 0.4073 0.095 Uiso 1 1 calc GR . . . .
H12B H -0.1545 0.8972 0.3480 0.095 Uiso 1 1 calc GR . . . .
H12C H -0.0455 0.9580 0.3486 0.095 Uiso 1 1 calc GR . . . .
C13 C -0.1127(4) 0.7119(4) 0.2940(5) 0.103(3) Uani 1 1 d . . . . .
H13A H -0.0825 0.6617 0.2663 0.155 Uiso 1 1 calc GR . . . .
H13B H -0.1838 0.7131 0.2710 0.155 Uiso 1 1 calc GR . . . .
H13C H -0.1198 0.7083 0.3413 0.155 Uiso 1 1 calc GR . . . .
C14 C -0.0681(4) 0.8431(4) 0.5240(3) 0.0660(14) Uani 1 1 d . . . . .
H14A H -0.0346 0.9031 0.5349 0.099 Uiso 1 1 calc GR . . . .
H14B H -0.1300 0.8409 0.5507 0.099 Uiso 1 1 calc GR . . . .
H14C H -0.0924 0.8192 0.4735 0.099 Uiso 1 1 calc GR . . . .
C15 C -0.0367(5) 0.6660(4) 0.5277(3) 0.0692(16) Uani 1 1 d . . . . .
H15A H -0.0636 0.6433 0.4776 0.104 Uiso 1 1 calc GR . . . .
H15B H -0.0973 0.6653 0.5557 0.104 Uiso 1 1 calc GR . . . .
H15C H 0.0146 0.6302 0.5389 0.104 Uiso 1 1 calc GR . . . .
C16 C 0.0620(5) 0.8249(5) 0.6475(3) 0.0745(17) Uani 1 1 d . . . . .
H16A H 0.1024 0.7867 0.6652 0.112 Uiso 1 1 calc GR . . . .
H16B H -0.0058 0.8298 0.6687 0.112 Uiso 1 1 calc GR . . . .
H16C H 0.1050 0.8820 0.6601 0.112 Uiso 1 1 calc GR . . . .
C17 C 0.3062(3) 0.5903(2) 0.1543(2) 0.0365(8) Uani 1 1 d . . . . .
C18 C 0.2104(3) 0.6210(3) 0.1838(2) 0.0399(9) Uani 1 1 d . . . . .
C19 C 0.1268(4) 0.5951(3) 0.1241(2) 0.0457(10) Uani 1 1 d . . . . .
C20 C 0.1681(4) 0.5514(3) 0.0613(2) 0.0463(10) Uani 1 1 d . . . . .
H20 H 0.1284 0.5270 0.0160 0.056 Uiso 1 1 calc R . . . .
C21 C 0.2800(4) 0.5506(3) 0.0784(2) 0.0444(10) Uani 1 1 d . . . . .
H21 H 0.3290 0.5282 0.0460 0.053 Uiso 1 1 calc R . . . .
C22 C 0.3405(4) 0.7970(3) 0.1319(2) 0.0446(10) Uani 1 1 d . . . . .
C23 C 0.2269(4) 0.8001(3) 0.1289(4) 0.0712(17) Uani 1 1 d . . . . .
H23 H 0.1904 0.8288 0.1670 0.085 Uiso 1 1 calc R . . . .
C24 C 0.1777(7) 0.7535(5) 0.0600(6) 0.109(3) Uani 1 1 d . . . . .
H24 H 0.1033 0.7469 0.0438 0.131 Uiso 1 1 calc R . . . .
C25 C 0.2576(8) 0.7192(5) 0.0202(4) 0.104(3) Uani 1 1 d . . . . .
H25 H 0.2474 0.6856 -0.0281 0.125 Uiso 1 1 calc R . . . .
C26 C 0.3561(5) 0.7431(3) 0.0641(2) 0.0642(15) Uani 1 1 d . . . . .
H26 H 0.4229 0.7258 0.0505 0.077 Uiso 1 1 calc R . . . .
C27 C 0.4743(5) 0.4326(3) 0.1138(3) 0.0593(12) Uani 1 1 d . . . . .
H27A H 0.4651 0.4032 0.1492 0.089 Uiso 1 1 calc GR . . . .
H27B H 0.5322 0.4113 0.0863 0.089 Uiso 1 1 calc GR . . . .
H27C H 0.4070 0.4212 0.0825 0.089 Uiso 1 1 calc GR . . . .
C28 C 0.6133(4) 0.5619(4) 0.2349(3) 0.0656(14) Uani 1 1 d . . . . .
H28A H 0.6348 0.6228 0.2620 0.098 Uiso 1 1 calc GR . . . .
H28B H 0.6766 0.5368 0.2169 0.098 Uiso 1 1 calc GR . . . .
H28C H 0.5824 0.5311 0.2654 0.098 Uiso 1 1 calc GR . . . .
C29 C 0.5753(5) 0.5957(4) 0.0940(3) 0.0744(17) Uani 1 1 d . . . . .
H29A H 0.5260 0.5809 0.0506 0.112 Uiso 1 1 calc GR . . . .
H29B H 0.6417 0.5707 0.0836 0.112 Uiso 1 1 calc GR . . . .
H29C H 0.5927 0.6585 0.1138 0.112 Uiso 1 1 calc GR . . . .
C30 C 0.6346(5) 0.8300(5) 0.2434(4) 0.093(2) Uani 1 1 d . . . . .
H30A H 0.6106 0.8357 0.2898 0.140 Uiso 1 1 calc GR . . . .
H30B H 0.7082 0.8601 0.2493 0.140 Uiso 1 1 calc GR . . . .
H30C H 0.6330 0.7690 0.2174 0.140 Uiso 1 1 calc GR . . . .
C31 C 0.5903(6) 0.8714(5) 0.1070(3) 0.093(2) Uani 1 1 d . . . . .
H31A H 0.6021 0.8123 0.0831 0.140 Uiso 1 1 calc GR . . . .
H31B H 0.6579 0.9105 0.1139 0.140 Uiso 1 1 calc GR . . . .
H31C H 0.5356 0.8881 0.0783 0.140 Uiso 1 1 calc GR . . . .
C32 C 0.5652(5) 0.9958(4) 0.2465(3) 0.0728(16) Uani 1 1 d . . . . .
H32A H 0.5343 1.0286 0.2184 0.109 Uiso 1 1 calc GR . . . .
H32B H 0.6426 1.0159 0.2589 0.109 Uiso 1 1 calc GR . . . .
H32C H 0.5300 1.0041 0.2895 0.109 Uiso 1 1 calc GR . . . .
C33 C 0.3486(3) 0.6164(2) 0.40980(19) 0.0334(8) Uani 1 1 d . . . . .
Li8 Li 0.1911(6) 0.7332(5) 0.2604(5) 0.0512(19) Uani 1 1 d . . . . .
C34 C 0.2384(3) 0.6222(2) 0.38189(19) 0.0344(8) Uani 1 1 d . . . . .
C35 C 0.1699(4) 0.5713(3) 0.4145(2) 0.0431(10) Uani 1 1 d . . . . .
H35 H 0.0934 0.5626 0.4074 0.052 Uiso 1 1 calc R . . . .
C36 C 0.2327(4) 0.5359(3) 0.4590(2) 0.0452(10) Uani 1 1 d . . . . .
H36 H 0.2056 0.5011 0.4858 0.054 Uiso 1 1 calc R . . . .
C37 C 0.3437(4) 0.5629(3) 0.4551(2) 0.0416(9) Uani 1 1 d . . . . .
H37 H 0.4037 0.5483 0.4783 0.050 Uiso 1 1 calc R . . . .
C38 C 0.1766(4) 0.4216(2) 0.2582(2) 0.0406(9) Uani 1 1 d . . . . .
C39 C 0.1635(4) 0.3771(3) 0.3091(2) 0.0463(10) Uani 1 1 d . . . . .
H39 H 0.0965 0.3593 0.3230 0.056 Uiso 1 1 calc R . . . .
C40 C 0.2660(4) 0.3636(3) 0.3357(2) 0.0530(11) Uani 1 1 d . . . . .
H40 H 0.2787 0.3353 0.3696 0.064 Uiso 1 1 calc R . . . .
C41 C 0.3457(4) 0.3998(3) 0.3027(2) 0.0520(11) Uani 1 1 d . . . . .
H41 H 0.4213 0.4000 0.3100 0.062 Uiso 1 1 calc R . . . .
C42 C 0.2904(4) 0.4365(3) 0.2558(2) 0.0444(10) Uani 1 1 d . . . . .
H42 H 0.3244 0.4662 0.2274 0.053 Uiso 1 1 calc R . . . .
C43 C 0.6406(4) 0.5890(4) 0.4280(3) 0.0603(13) Uani 1 1 d . . . . .
H43A H 0.5959 0.5420 0.4376 0.090 Uiso 1 1 calc GR . . . .
H43B H 0.7068 0.6066 0.4609 0.090 Uiso 1 1 calc GR . . . .
H43C H 0.6591 0.5693 0.3797 0.090 Uiso 1 1 calc GR . . . .
C44 C 0.6414(4) 0.7672(4) 0.4102(4) 0.0682(15) Uani 1 1 d . . . . .
H44A H 0.6568 0.7421 0.3616 0.102 Uiso 1 1 calc GR . . . .
H44B H 0.7093 0.7900 0.4410 0.102 Uiso 1 1 calc GR . . . .
H44C H 0.5985 0.8139 0.4127 0.102 Uiso 1 1 calc GR . . . .
C45 C 0.5664(4) 0.7310(4) 0.5371(3) 0.0633(14) Uani 1 1 d . . . . .
H45A H 0.5389 0.7863 0.5475 0.095 Uiso 1 1 calc GR . . . .
H45B H 0.6405 0.7399 0.5598 0.095 Uiso 1 1 calc GR . . . .
H45C H 0.5208 0.6919 0.5551 0.095 Uiso 1 1 calc GR . . . .
C46 C -0.0732(5) 0.2987(4) 0.1860(3) 0.0762(17) Uani 1 1 d . . . . .
H46A H -0.0501 0.2738 0.1394 0.114 Uiso 1 1 calc GR . . . .
H46B H -0.1515 0.2845 0.1834 0.114 Uiso 1 1 calc GR . . . .
H46C H -0.0377 0.2751 0.2196 0.114 Uiso 1 1 calc GR . . . .
C47 C -0.1047(4) 0.4579(4) 0.1479(3) 0.0648(14) Uani 1 1 d . . . . .
H47A H -0.0875 0.5207 0.1616 0.097 Uiso 1 1 calc GR . . . .
H47B H -0.1828 0.4417 0.1449 0.097 Uiso 1 1 calc GR . . . .
H47C H -0.0801 0.4320 0.1020 0.097 Uiso 1 1 calc GR . . . .
C48 C -0.0951(5) 0.4641(5) 0.2997(3) 0.0742(17) Uani 1 1 d . . . . .
H48A H -0.0688 0.4386 0.3348 0.111 Uiso 1 1 calc GR . . . .
H48B H -0.1738 0.4510 0.2910 0.111 Uiso 1 1 calc GR . . . .
H48C H -0.0738 0.5267 0.3173 0.111 Uiso 1 1 calc GR . . . .
C49 C 0.2427(8) 1.0863(5) 0.2703(4) 0.104(3) Uani 1 1 d . . . . .
H49A H 0.3005 1.1224 0.3069 0.125 Uiso 1 1 calc R . . . .
H49B H 0.1799 1.0716 0.2936 0.125 Uiso 1 1 calc R . . . .
C50 C 0.2116(8) 1.1331(4) 0.2207(4) 0.098(3) Uani 1 1 d . . . . .
H50A H 0.1354 1.1146 0.2003 0.117 Uiso 1 1 calc R . . . .
H50B H 0.2234 1.1962 0.2441 0.117 Uiso 1 1 calc R . . . .
C51 C 0.2853(9) 1.1075(5) 0.1668(5) 0.121(3) Uani 1 1 d . . . . .
H51A H 0.3574 1.1422 0.1825 0.145 Uiso 1 1 calc R . . . .
H51B H 0.2567 1.1142 0.1218 0.145 Uiso 1 1 calc R . . . .
C52 C 0.2905(6) 1.0136(4) 0.1590(3) 0.0751(17) Uani 1 1 d . . . . .
H52A H 0.2309 0.9758 0.1249 0.090 Uiso 1 1 calc R . . . .
H52B H 0.3600 0.9969 0.1434 0.090 Uiso 1 1 calc R . . . .
C53 C 0.1830(7) 0.2780(4) 0.0883(4) 0.096(3) Uani 1 1 d . U . . .
H53A H 0.2383 0.2955 0.1296 0.115 Uiso 1 1 calc R . . . .
H53B H 0.1162 0.2509 0.1007 0.115 Uiso 1 1 calc R . . . .
C54 C 0.2206(10) 0.2191(7) 0.0286(4) 0.147(5) Uani 1 1 d . . . . .
H54A H 0.1971 0.1587 0.0260 0.176 Uiso 1 1 calc R . . . .
H54B H 0.3002 0.2291 0.0315 0.176 Uiso 1 1 calc R . . . .
C55 C 0.1708(9) 0.2382(5) -0.0331(4) 0.137(4) Uani 1 1 d . . . . .
H55A H 0.2166 0.2255 -0.0720 0.165 Uiso 1 1 calc R . . . .
H55B H 0.0988 0.2036 -0.0499 0.165 Uiso 1 1 calc R . . . .
C56 C 0.1621(6) 0.3290(4) -0.0083(3) 0.0777(19) Uani 1 1 d . . . . .
H56A H 0.2236 0.3628 -0.0204 0.093 Uiso 1 1 calc R . . . .
H56B H 0.0944 0.3403 -0.0300 0.093 Uiso 1 1 calc R . . . .
C57 C 0.3413(5) 0.6399(3) 0.6370(2) 0.0568(7) Uani 1 1 d . U . . .
H57A H 0.4039 0.6164 0.6152 0.068 Uiso 1 1 calc R . . A .
H57B H 0.2816 0.5921 0.6289 0.068 Uiso 1 1 calc R . . A .
C58 C 0.3709(7) 0.6856(4) 0.7148(3) 0.0846(13) Uani 1 1 d . U . B 1
H58A H 0.3302 0.6554 0.7428 0.101 Uiso 1 1 calc R . . B 1
H58B H 0.4490 0.6885 0.7281 0.101 Uiso 1 1 calc R . . B 1
C59 C 0.3412(7) 0.7738(4) 0.7265(3) 0.0846(13) Uani 1 1 d . U . B 1
H59A H 0.2682 0.7767 0.7416 0.101 Uiso 1 1 calc R . . B 1
H59B H 0.3933 0.8172 0.7629 0.101 Uiso 1 1 calc R . . B 1
C60 C 0.3444(5) 0.7889(3) 0.6583(3) 0.0634(12) Uani 1 1 d . U . . .
H60A H 0.2957 0.8305 0.6536 0.076 Uiso 1 1 calc R . . B 1
H60B H 0.4185 0.8110 0.6523 0.076 Uiso 1 1 calc R . . B 1
H19 H 0.051(4) 0.607(3) 0.128(3) 0.056(14) Uiso 1 1 d . . . . .

loop_
_atom_site_aniso_label
_atom_site_aniso_U_11
_atom_site_aniso_U_22
_atom_site_aniso_U_33
_atom_site_aniso_U_23
_atom_site_aniso_U_13
_atom_site_aniso_U_12
Fe1 0.0315(3) 0.0288(3) 0.0365(3) 0.0039(2) 0.0061(2) 0.0006(2)
Si1 0.0290(5) 0.0592(8) 0.0556(7) 0.0011(6) 0.0015(5) 0.0072(5)
O1 0.105(3) 0.050(2) 0.0485(19) 0.0182(16) 0.0197(19) 0.0306(19)
N1 0.0285(16) 0.0352(17) 0.0440(19) 0.0048(14) 0.0048(13) 0.0005(13)
C1 0.0330(19) 0.0315(19) 0.039(2) 0.0073(16) 0.0022(16) 0.0042(15)
Li1 0.073(5) 0.041(4) 0.045(4) 0.014(3) 0.010(4) 0.011(4)
Fe2 0.0511(4) 0.0371(4) 0.0385(4) 0.0150(3) -0.0049(3) -0.0086(3)
Si2 0.0427(6) 0.0571(8) 0.0458(7) 0.0068(6) 0.0189(5) 0.0010(5)
O2 0.132(4) 0.0380(18) 0.0438(19) 0.0035(14) 0.038(2) -0.0032(19)
N2 0.0394(18) 0.0391(18) 0.0409(19) 0.0057(15) 0.0162(15) -0.0016(14)
C2 0.0277(17) 0.035(2) 0.0319(18) 0.0117(15) 0.0044(14) 0.0006(14)
Li2 0.059(5) 0.037(4) 0.042(4) 0.008(3) 0.014(3) -0.002(3)
Fe3 0.0464(4) 0.0289(3) 0.0288(3) 0.0064(2) 0.0070(3) -0.0013(2)
Si3 0.0450(6) 0.0524(7) 0.0435(6) 0.0129(5) 0.0178(5) 0.0071(5)
O3 0.0704(18) 0.0525(13) 0.0416(12) 0.0113(10) 0.0024(11) -0.0025(12)
N3 0.0411(18) 0.0383(18) 0.0350(17) 0.0113(14) 0.0068(14) 0.0029(14)
C3 0.034(2) 0.037(2) 0.039(2) 0.0099(17) -0.0014(16) -0.0016(16)
Li3 0.054(4) 0.044(4) 0.038(4) 0.006(3) 0.008(3) 0.000(3)
Si4 0.0485(7) 0.0387(6) 0.0472(7) 0.0104(5) 0.0059(5) -0.0032(5)
N4 0.0480(19) 0.0328(17) 0.0350(17) 0.0110(14) 0.0086(14) -0.0028(14)
C4 0.039(2) 0.034(2) 0.050(2) 0.0099(18) -0.0040(18) -0.0025(16)
Li4 0.036(3) 0.046(4) 0.045(4) 0.008(3) 0.008(3) 0.003(3)
Si5 0.0352(6) 0.0414(6) 0.0489(7) 0.0119(5) -0.0010(5) 0.0039(5)
N5 0.0329(16) 0.0322(16) 0.0352(17) 0.0116(13) 0.0059(13) 0.0007(13)
C5 0.035(2) 0.031(2) 0.055(3) 0.0087(18) 0.0008(18) 0.0051(16)
Li5 0.054(4) 0.041(4) 0.044(4) 0.015(3) 0.006(3) -0.001(3)
Si6 0.0501(7) 0.0548(7) 0.0420(6) 0.0092(5) 0.0065(5) -0.0151(6)
N6 0.051(2) 0.0382(19) 0.0359(18) 0.0086(15) 0.0049(15) -0.0055(15)
C6 0.043(2) 0.038(2) 0.033(2) 0.0035(16) 0.0111(17) 0.0027(17)
Li6 0.044(4) 0.039(4) 0.037(4) 0.008(3) 0.005(3) -0.004(3)
C7 0.039(2) 0.039(2) 0.0314(19) 0.0015(16) 0.0069(16) 0.0006(16)
Li7 0.039(4) 0.041(4) 0.041(4) 0.013(3) 0.009(3) 0.006(3)
C8 0.039(2) 0.044(2) 0.034(2) 0.0040(17) 0.0042(16) -0.0028(17)
C9 0.054(3) 0.039(2) 0.041(2) -0.0026(18) 0.0060(19) -0.0025(19)
Li9 0.055(4) 0.042(4) 0.035(4) 0.011(3) 0.013(3) 0.006(3)
C10 0.047(2) 0.041(2) 0.042(2) 0.0021(18) 0.0156(19) 0.0047(18)
C11 0.089(5) 0.253(12) 0.065(4) 0.049(6) 0.008(4) 0.090(7)
C12 0.047(3) 0.064(3) 0.075(4) 0.009(3) 0.009(2) 0.021(2)
C13 0.036(3) 0.069(4) 0.166(8) -0.014(4) 0.010(4) -0.006(3)
C14 0.040(3) 0.080(4) 0.071(3) 0.012(3) 0.017(2) 0.009(2)
C15 0.061(3) 0.064(3) 0.079(4) 0.015(3) 0.040(3) -0.006(3)
C16 0.072(4) 0.096(5) 0.048(3) 0.008(3) 0.025(3) 0.011(3)
C17 0.040(2) 0.034(2) 0.0325(19) 0.0090(16) 0.0055(16) -0.0038(16)
C18 0.049(2) 0.034(2) 0.035(2) 0.0087(16) 0.0083(17) 0.0020(17)
C19 0.045(2) 0.045(2) 0.046(2) 0.0161(19) 0.0033(19) -0.0010(19)
C20 0.056(3) 0.041(2) 0.036(2) 0.0086(18) -0.0033(19) -0.0053(19)
C21 0.057(3) 0.041(2) 0.029(2) 0.0046(17) 0.0106(18) -0.0018(19)
C22 0.051(2) 0.038(2) 0.046(2) 0.0210(19) -0.0033(19) -0.0087(18)
C23 0.054(3) 0.044(3) 0.115(5) 0.033(3) -0.013(3) 0.000(2)
C24 0.097(5) 0.076(5) 0.156(8) 0.076(5) -0.070(6) -0.036(4)
C25 0.146(7) 0.092(5) 0.065(4) 0.053(4) -0.049(4) -0.066(5)
C26 0.094(4) 0.052(3) 0.034(2) 0.012(2) 0.001(2) -0.032(3)
C27 0.068(3) 0.055(3) 0.055(3) 0.012(2) 0.017(2) 0.016(2)
C28 0.044(3) 0.075(4) 0.073(4) 0.015(3) 0.006(2) 0.012(2)
C29 0.079(4) 0.079(4) 0.072(4) 0.025(3) 0.042(3) 0.011(3)
C30 0.067(4) 0.082(5) 0.126(6) 0.038(4) -0.027(4) 0.000(3)
C31 0.084(4) 0.105(5) 0.071(4) 0.009(4) 0.034(3) -0.035(4)
C32 0.068(4) 0.054(3) 0.082(4) 0.006(3) 0.010(3) -0.011(3)
C33 0.038(2) 0.0310(19) 0.0286(18) 0.0072(15) 0.0025(15) -0.0004(15)
Li8 0.038(4) 0.043(4) 0.063(5) 0.002(4) 0.012(3) 0.004(3)
C34 0.039(2) 0.0312(19) 0.0275(18) 0.0030(15) 0.0083(15) -0.0018(15)
C35 0.045(2) 0.037(2) 0.037(2) 0.0000(17) 0.0082(17) -0.0069(17)
C36 0.063(3) 0.036(2) 0.031(2) 0.0062(17) 0.0103(19) -0.0069(19)
C37 0.058(3) 0.033(2) 0.032(2) 0.0098(16) 0.0067(18) -0.0014(18)
C38 0.057(3) 0.0264(19) 0.032(2) 0.0032(15) 0.0104(18) -0.0056(17)
C39 0.065(3) 0.033(2) 0.037(2) 0.0089(17) 0.005(2) -0.0066(19)
C40 0.078(3) 0.035(2) 0.043(2) 0.0113(19) 0.007(2) 0.001(2)
C41 0.064(3) 0.039(2) 0.047(3) 0.0038(19) 0.011(2) 0.008(2)
C42 0.062(3) 0.034(2) 0.034(2) 0.0054(17) 0.0146(19) 0.0033(19)
C43 0.060(3) 0.066(3) 0.058(3) 0.020(3) -0.001(2) 0.024(2)
C44 0.048(3) 0.063(3) 0.093(4) 0.031(3) 0.000(3) -0.004(2)
C45 0.055(3) 0.069(3) 0.054(3) 0.005(3) -0.012(2) 0.010(2)
C46 0.072(4) 0.066(4) 0.076(4) 0.015(3) 0.002(3) -0.027(3)
C47 0.052(3) 0.075(4) 0.055(3) 0.013(3) -0.004(2) -0.015(3)
C48 0.053(3) 0.105(5) 0.054(3) 0.016(3) 0.014(2) -0.011(3)
C49 0.185(9) 0.069(4) 0.068(4) 0.017(3) 0.024(5) 0.068(5)
C50 0.169(8) 0.059(4) 0.068(4) 0.017(3) 0.002(5) 0.044(4)
C51 0.202(10) 0.068(5) 0.119(7) 0.058(5) 0.045(7) 0.027(5)
C52 0.122(5) 0.055(3) 0.059(3) 0.025(3) 0.023(3) 0.026(3)
C53 0.174(8) 0.034(3) 0.078(4) 0.008(3) 0.056(5) 0.008(4)
C54 0.202(11) 0.140(8) 0.072(5) -0.021(5) -0.020(6) 0.096(8)
C55 0.207(10) 0.102(6) 0.073(5) -0.032(4) -0.037(6) 0.098(7)
C56 0.099(5) 0.069(4) 0.042(3) -0.011(3) 0.029(3) -0.014(3)
C57 0.0704(18) 0.0525(13) 0.0416(12) 0.0113(10) 0.0024(11) -0.0025(12)
C58 0.135(4) 0.0603(13) 0.0492(13) 0.0058(11) 0.0010(14) 0.0125(15)
C59 0.135(4) 0.0603(13) 0.0492(13) 0.0058(11) 0.0010(14) 0.0125(15)
C60 0.083(3) 0.0506(16) 0.0407(17) -0.0023(15) -0.0054(19) -0.0031(18)

loop_
_atom_type_symbol
_atom_type_description
_atom_type_scat_dispersion_real
_atom_type_scat_dispersion_imag
_atom_type_scat_source
C C 0.0181 0.0091 'International Tables Vol C Tables 4.2.6.8 and 6.1.1.4'
H H 0.0000 0.0000 'International Tables Vol C Tables 4.2.6.8 and 6.1.1.4'
Fe Fe -1.1336 3.1974 'International Tables Vol C Tables 4.2.6.8 and 6.1.1.4'
Li Li 0.0008 0.0003 'International Tables Vol C Tables 4.2.6.8 and 6.1.1.4'
N N 0.0311 0.0180 'International Tables Vol C Tables 4.2.6.8 and 6.1.1.4'
O O 0.0492 0.0322 'International Tables Vol C Tables 4.2.6.8 and 6.1.1.4'
Si Si 0.2541 0.3302 'International Tables Vol C Tables 4.2.6.8 and 6.1.1.4'

loop_
_geom_angle_atom_site_label_1
_geom_angle_atom_site_label_2
_geom_angle_atom_site_label_3
_geom_angle
_geom_angle_site_symmetry_1
_geom_angle_site_symmetry_3
_geom_angle_publ_flag
C1 Fe1 C2 40.56(14) . . ?
C1 Fe1 Li4 57.84(18) . . ?
C1 Fe1 C6 110.80(16) . . ?
C1 Fe1 Li7 76.02(18) . . ?
C2 Fe1 Li4 70.64(17) . . ?
C2 Fe1 C6 122.83(15) . . ?
C2 Fe1 Li7 47.62(18) . . ?
C3 Fe1 C1 68.17(15) . . ?
C3 Fe1 C2 41.12(14) . . ?
C3 Fe1 Li4 111.75(18) . . ?
C3 Fe1 C5 69.53(17) . . ?
C3 Fe1 C6 157.04(16) . . ?
C3 Fe1 C7 121.47(16) . . ?
C3 Fe1 Li7 73.65(18) . . ?
C3 Fe1 C8 107.07(16) . . ?
C3 Fe1 C9 124.49(17) . . ?
C3 Fe1 C10 161.66(17) . . ?
C4 Fe1 C1 68.81(16) . . ?
C4 Fe1 C2 70.09(16) . . ?
C4 Fe1 C3 41.74(17) . . ?
C4 Fe1 Li4 126.64(19) . . ?
C4 Fe1 C5 41.35(16) . . ?
C4 Fe1 C6 160.99(17) . . ?
C4 Fe1 C7 154.43(16) . . ?
C4 Fe1 Li7 113.70(19) . . ?
C4 Fe1 C8 117.43(17) . . ?
C4 Fe1 C9 104.09(19) . . ?
C4 Fe1 C10 123.28(18) . . ?
C5 Fe1 C1 40.87(15) . . ?
C5 Fe1 C2 69.67(16) . . ?
C5 Fe1 Li4 91.29(19) . . ?
C5 Fe1 C6 125.78(17) . . ?
C5 Fe1 C7 164.14(17) . . ?
C5 Fe1 Li7 114.74(19) . . ?
C5 Fe1 C8 151.96(17) . . ?
C5 Fe1 C9 116.87(19) . . ?
C5 Fe1 C10 105.90(19) . . ?
C6 Fe1 Li4 56.00(18) . . ?
C6 Fe1 Li7 83.78(18) . . ?
C7 Fe1 C1 128.98(15) . . ?
C7 Fe1 C2 110.20(15) . . ?
C7 Fe1 Li4 74.23(19) . . ?
C7 Fe1 C6 40.09(16) . . ?
C7 Fe1 Li7 62.63(18) . . ?
C7 Fe1 C10 67.29(18) . . ?
Li7 Fe1 Li4 56.2(2) . . ?
C8 Fe1 C1 165.52(16) . . ?
C8 Fe1 C2 127.00(16) . . ?
C8 Fe1 Li4 114.80(19) . . ?
C8 Fe1 C6 67.90(16) . . ?
C8 Fe1 C7 40.76(16) . . ?
C8 Fe1 Li7 89.55(19) . . ?
C8 Fe1 C10 68.16(18) . . ?
C9 Fe1 C1 153.27(18) . . ?
C9 Fe1 C2 163.33(17) . . ?
C9 Fe1 Li4 122.6(2) . . ?
C9 Fe1 C6 67.28(17) . . ?
C9 Fe1 C7 67.99(18) . . ?
C9 Fe1 Li7 128.4(2) . . ?
C9 Fe1 C8 40.75(18) . . ?
C9 Fe1 C10 40.45(18) . . ?
C10 Fe1 C1 120.70(17) . . ?
C10 Fe1 C2 155.58(16) . . ?
C10 Fe1 Li4 85.73(19) . . ?
C10 Fe1 C6 39.38(16) . . ?
C10 Fe1 Li7 122.92(19) . . ?
N1 Si1 C11 112.0(3) . . ?
N1 Si1 C12 116.8(2) . . ?
N1 Si1 C13 105.5(3) . . ?
N1 Si1 Li8 31.37(19) . . ?
C11 Si1 C12 106.3(4) . . ?
C11 Si1 C13 107.0(5) . . ?
C11 Si1 Li8 85.0(3) . . ?
C12 Si1 Li8 143.9(2) . . ?
C13 Si1 C12 108.8(3) . . ?
C13 Si1 Li8 99.8(2) . . ?
C49 O1 Li1 130.1(4) . . ?
C49 O1 C52 108.8(4) . . ?
C52 O1 Li1 120.3(4) . . ?
Si1 N1 Li4 126.3(3) . . ?
Si1 N1 Li8 121.3(3) . . ?
C1 N1 Si1 124.8(3) . . ?
C1 N1 Li4 95.3(3) . . ?
C1 N1 Li8 82.5(3) . . ?
Li8 N1 Li4 95.4(4) . . ?
Fe1 C1 Li4 77.8(2) . . ?
Fe1 C1 Li8 128.5(3) . . ?
N1 C1 Fe1 126.4(3) . . ?
N1 C1 C2 121.8(3) . . ?
N1 C1 Li4 51.4(3) . . ?
N1 C1 C5 129.1(3) . . ?
N1 C1 Li8 58.8(3) . . ?
C2 C1 Fe1 70.0(2) . . ?
C2 C1 Li4 92.8(3) . . ?
C2 C1 Li8 69.0(3) . . ?
C5 C1 Fe1 66.8(2) . . ?
C5 C1 C2 109.0(3) . . ?
C5 C1 Li4 127.3(3) . . ?
C5 C1 Li8 157.9(4) . . ?
Li8 C1 Li4 74.5(3) . . ?
O1 Li1 C2 141.4(4) . . ?
O1 Li1 C3 127.6(4) . . ?
O1 Li1 Si4 109.7(3) . . ?
O1 Li1 N4 118.3(4) . . ?
O1 Li1 C4 94.6(3) . . ?
O1 Li1 Li5 151.7(4) . . ?
O1 Li1 C22 101.7(3) . . ?
O1 Li1 Li8 127.2(4) . . ?
C2 Li1 Si4 108.5(3) . . ?
C2 Li1 C4 56.7(2) . . ?
C2 Li1 Li5 58.1(2) . . ?
C2 Li1 C22 104.1(3) . . ?
C2 Li1 Li8 40.3(2) . . ?
C3 Li1 C2 36.17(18) . . ?
C3 Li1 Si4 101.3(3) . . ?
C3 Li1 C4 34.06(18) . . ?
C3 Li1 Li5 80.4(3) . . ?
C3 Li1 C22 130.7(4) . . ?
C3 Li1 Li8 76.5(3) . . ?
Si4 Li1 Li5 61.9(2) . . ?
Si4 Li1 Li8 109.1(3) . . ?
N4 Li1 C2 97.8(3) . . ?
N4 Li1 C3 110.1(4) . . ?
N4 Li1 Si4 30.75(17) . . ?
N4 Li1 C4 143.8(4) . . ?
N4 Li1 Li5 40.4(2) . . ?
N4 Li1 C22 29.36(18) . . ?
N4 Li1 Li8 82.4(3) . . ?
C4 Li1 Si4 126.8(3) . . ?
C4 Li1 Li5 112.1(3) . . ?
C4 Li1 C22 160.8(4) . . ?
C4 Li1 Li8 89.6(3) . . ?
Li5 Li1 Li8 47.7(2) . . ?
C22 Li1 Si4 56.50(18) . . ?
C22 Li1 Li5 50.4(2) . . ?
C22 Li1 Li8 72.4(2) . . ?
Li5 Fe2 Li8 51.4(2) . . ?
C17 Fe2 Li5 56.57(18) . . ?
C17 Fe2 C22 111.84(16) . . ?
C17 Fe2 Li8 71.49(19) . . ?
C18 Fe2 Li5 62.86(19) . . ?
C18 Fe2 C17 40.14(15) . . ?
C18 Fe2 C22 116.45(16) . . ?
C18 Fe2 Li8 39.88(19) . . ?
C19 Fe2 Li5 104.1(2) . . ?
C19 Fe2 C17 67.98(17) . . ?
C19 Fe2 C18 41.47(17) . . ?
C19 Fe2 C20 41.60(19) . . ?
C19 Fe2 C21 69.60(19) . . ?
C19 Fe2 C22 147.48(19) . . ?
C19 Fe2 C23 116.3(2) . . ?
C19 Fe2 C24 109.4(3) . . ?
C19 Fe2 C25 132.8(3) . . ?
C19 Fe2 C26 172.05(18) . . ?
C19 Fe2 Li8 65.30(19) . . ?
C20 Fe2 Li5 124.7(2) . . ?
C20 Fe2 C17 68.89(17) . . ?
C20 Fe2 C18 70.33(17) . . ?
C20 Fe2 C21 41.53(19) . . ?
C20 Fe2 C22 170.89(19) . . ?
C20 Fe2 C23 145.7(2) . . ?
C20 Fe2 C24 112.5(2) . . ?
C20 Fe2 C25 106.7(2) . . ?
C20 Fe2 C26 131.7(2) . . ?
C20 Fe2 Li8 105.06(19) . . ?
C21 Fe2 Li5 93.6(2) . . ?
C21 Fe2 C17 41.07(16) . . ?
C21 Fe2 C18 69.80(16) . . ?
C21 Fe2 C22 133.11(19) . . ?
C21 Fe2 C23 172.7(2) . . ?
C21 Fe2 C26 108.0(2) . . ?
C21 Fe2 Li8 108.68(19) . . ?
C22 Fe2 Li5 58.26(19) . . ?
C22 Fe2 Li8 83.48(19) . . ?
C23 Fe2 Li5 81.0(2) . . ?
C23 Fe2 C17 135.5(2) . . ?
C23 Fe2 C18 111.4(2) . . ?
C23 Fe2 C22 39.7(2) . . ?
C23 Fe2 C26 66.8(3) . . ?
C23 Fe2 Li8 71.7(3) . . ?
C24 Fe2 Li5 121.0(3) . . ?
C24 Fe2 C17 174.7(4) . . ?
C24 Fe2 C18 134.9(4) . . ?
C24 Fe2 C21 143.1(3) . . ?
C24 Fe2 C22 67.7(2) . . ?
C24 Fe2 C23 40.9(3) . . ?
C24 Fe2 C25 40.5(4) . . ?
C24 Fe2 C26 67.7(3) . . ?
C24 Fe2 Li8 103.3(4) . . ?
C25 Fe2 Li5 122.4(2) . . ?
C25 Fe2 C17 144.6(4) . . ?
C25 Fe2 C18 173.8(3) . . ?
C25 Fe2 C21 111.9(3) . . ?
C25 Fe2 C22 67.2(2) . . ?
C25 Fe2 C23 67.8(4) . . ?
C25 Fe2 C26 40.3(3) . . ?
C25 Fe2 Li8 139.4(3) . . ?
C26 Fe2 Li5 83.5(2) . . ?
C26 Fe2 C17 115.5(2) . . ?
C26 Fe2 C18 145.65(19) . . ?
C26 Fe2 C22 39.31(18) . . ?
C26 Fe2 Li8 122.28(19) . . ?
N2 Si2 Li3 35.09(19) . . ?
N2 Si2 C14 116.1(2) . . ?
N2 Si2 C15 106.4(2) . . ?
N2 Si2 C16 113.8(2) . . ?
C14 Si2 Li3 149.5(2) . . ?
C14 Si2 C15 107.6(3) . . ?
C14 Si2 C16 105.1(3) . . ?
C15 Si2 Li3 81.5(2) . . ?
C15 Si2 C16 107.3(3) . . ?
C16 Si2 Li3 99.4(2) . . ?
C53 O2 Li2 122.9(4) . . ?
C56 O2 Li2 128.4(4) . . ?
C56 O2 C53 108.5(4) . . ?
Si2 N2 Li3 115.1(3) . . ?
Si2 N2 Li4 123.7(3) . . ?
Li3 N2 Li4 95.5(3) . . ?
C6 N2 Si2 123.0(3) . . ?
C6 N2 Li3 100.8(3) . . ?
C6 N2 Li4 93.1(3) . . ?
Fe1 C2 Li1 117.1(2) . . ?
Fe1 C2 Li5 158.7(2) . . ?
Fe1 C2 Li8 130.6(3) . . ?
C1 C2 Fe1 69.4(2) . . ?
C1 C2 Li1 91.4(3) . . ?
C1 C2 Li5 131.0(3) . . ?
C1 C2 Li7 119.0(3) . . ?
C1 C2 Li8 72.2(3) . . ?
Li1 C2 Li5 72.8(3) . . ?
C3 C2 Fe1 65.6(2) . . ?
C3 C2 C1 104.7(3) . . ?
C3 C2 Li1 62.9(3) . . ?
C3 C2 Li5 107.9(3) . . ?
C3 C2 Li7 112.0(3) . . ?
C3 C2 Li8 156.4(4) . . ?
Li7 C2 Fe1 83.5(2) . . ?
Li7 C2 Li1 148.6(3) . . ?
Li7 C2 Li5 80.5(3) . . ?
Li7 C2 Li8 88.8(3) . . ?
Li8 C2 Li1 93.5(3) . . ?
Li8 C2 Li5 63.2(3) . . ?
O2 Li2 Si6 102.3(3) . . ?
O2 Li2 N6 111.1(4) . . ?
O2 Li2 Li6 151.7(4) . . ?
O2 Li2 C17 120.6(4) . . ?
O2 Li2 C18 151.9(4) . . ?
O2 Li2 C19 135.2(4) . . ?
O2 Li2 C20 101.6(3) . . ?
O2 Li2 C21 96.5(3) . . ?
N6 Li2 Si6 29.20(16) . . ?
N6 Li2 Li6 46.6(2) . . ?
N6 Li2 C17 113.7(3) . . ?
N6 Li2 C18 94.2(3) . . ?
N6 Li2 C19 109.2(4) . . ?
N6 Li2 C20 144.5(4) . . ?
N6 Li2 C21 146.5(4) . . ?
Li6 Li2 Si6 66.2(2) . . ?
C17 Li2 Si6 135.0(3) . . ?
C17 Li2 Li6 69.4(2) . . ?
C18 Li2 Si6 105.7(3) . . ?
C18 Li2 Li6 48.3(2) . . ?
C18 Li2 C17 33.05(16) . . ?
C18 Li2 C21 55.7(2) . . ?
C19 Li2 Si6 103.2(3) . . ?
C19 Li2 Li6 73.0(3) . . ?
C19 Li2 C17 55.7(2) . . ?
C19 Li2 C18 34.96(18) . . ?
C19 Li2 C20 35.4(2) . . ?
C19 Li2 C21 55.9(2) . . ?
C20 Li2 Si6 130.9(3) . . ?
C20 Li2 Li6 105.2(3) . . ?
C20 Li2 C17 56.0(2) . . ?
C20 Li2 C18 58.3(2) . . ?
C20 Li2 C21 33.41(18) . . ?
C21 Li2 Si6 158.8(3) . . ?
C21 Li2 Li6 100.8(3) . . ?
C21 Li2 C17 32.85(15) . . ?
Li6 Fe3 Li9 60.8(2) . . ?
C33 Fe3 Li6 83.39(17) . . ?
C33 Fe3 Li9 54.48(17) . . ?
C33 Fe3 C38 138.32(15) . . ?
C34 Fe3 Li6 50.79(17) . . ?
C34 Fe3 Li9 64.97(17) . . ?
C34 Fe3 C33 40.92(15) . . ?
C34 Fe3 C38 108.40(16) . . ?
C35 Fe3 Li6 71.7(2) . . ?
C35 Fe3 Li9 106.43(19) . . ?
C35 Fe3 C33 68.02(16) . . ?
C35 Fe3 C34 41.46(15) . . ?
C35 Fe3 C36 42.25(19) . . ?
C35 Fe3 C37 69.41(18) . . ?
C35 Fe3 C38 109.45(18) . . ?
C35 Fe3 C39 106.27(18) . . ?
C35 Fe3 C40 132.95(19) . . ?
C35 Fe3 C41 173.61(19) . . ?
C35 Fe3 C42 140.64(19) . . ?
C36 Fe3 Li6 113.5(2) . . ?
C36 Fe3 Li9 123.11(18) . . ?
C36 Fe3 C33 68.70(16) . . ?
C36 Fe3 C34 71.14(16) . . ?
C36 Fe3 C37 41.16(17) . . ?
C36 Fe3 C38 138.58(18) . . ?
C36 Fe3 C39 109.00(17) . . ?
C36 Fe3 C40 106.92(18) . . ?
C36 Fe3 C41 135.3(2) . . ?
C36 Fe3 C42 175.17(17) . . ?
C37 Fe3 Li6 120.23(18) . . ?
C37 Fe3 Li9 89.42(18) . . ?
C37 Fe3 C33 40.46(15) . . ?
C37 Fe3 C34 70.06(16) . . ?
C37 Fe3 C38 178.46(17) . . ?
C37 Fe3 C39 141.02(16) . . ?
C37 Fe3 C42 140.55(18) . . ?
C38 Fe3 Li6 58.26(18) . . ?
C38 Fe3 Li9 89.95(18) . . ?
C39 Fe3 Li6 92.52(19) . . ?
C39 Fe3 Li9 127.20(18) . . ?
C39 Fe3 C33 173.78(18) . . ?
C39 Fe3 C34 133.09(18) . . ?
C39 Fe3 C38 40.04(16) . . ?
C40 Fe3 Li6 126.7(2) . . ?
C40 Fe3 Li9 120.4(2) . . ?
C40 Fe3 C33 145.09(19) . . ?
C40 Fe3 C34 173.16(19) . . ?
C40 Fe3 C37 113.05(19) . . ?
C40 Fe3 C38 68.46(18) . . ?
C40 Fe3 C39 40.8(2) . . ?
C40 Fe3 C41 40.7(2) . . ?
C40 Fe3 C42 68.29(18) . . ?
C41 Fe3 Li6 111.1(2) . . ?
C41 Fe3 Li9 79.8(2) . . ?
C41 Fe3 C33 117.64(18) . . ?
C41 Fe3 C34 144.77(17) . . ?
C41 Fe3 C37 112.6(2) . . ?
C41 Fe3 C38 68.65(19) . . ?
C41 Fe3 C39 68.2(2) . . ?
C41 Fe3 C42 41.20(19) . . ?
C42 Fe3 Li6 70.03(19) . . ?
C42 Fe3 Li9 61.24(18) . . ?
C42 Fe3 C33 115.50(16) . . ?
C42 Fe3 C34 113.54(16) . . ?
C42 Fe3 C38 39.88(17) . . ?
C42 Fe3 C39 67.09(17) . . ?
N3 Si3 Li9 39.09(19) . . ?
N3 Si3 C27 114.5(2) . . ?
N3 Si3 C28 106.8(2) . . ?
N3 Si3 C29 115.5(2) . . ?
C27 Si3 Li9 107.3(2) . . ?
C28 Si3 Li9 72.0(2) . . ?
C28 Si3 C27 104.6(3) . . ?
C29 Si3 Li9 145.6(2) . . ?
C29 Si3 C27 105.6(3) . . ?
C29 Si3 C28 109.2(3) . . ?
C57 O3 Li3 126.3(4) . . ?
C60 O3 Li3 124.7(4) . . ?
C60 O3 C57 108.9(4) . . ?
Si3 N3 Li5 129.9(3) . . ?
Si3 N3 Li9 108.2(3) . . ?
Li9 N3 Li5 92.9(3) . . ?
C17 N3 Si3 121.2(3) . . ?
C17 N3 Li5 84.8(3) . . ?
C17 N3 Li9 116.2(3) . . ?
Fe1 C3 Li1 135.0(3) . . ?
C2 C3 Fe1 73.3(2) . . ?
C2 C3 Li1 80.9(3) . . ?
C4 C3 Fe1 69.1(2) . . ?
C4 C3 Li1 87.0(3) . . ?
C4 C3 C2 110.5(3) . . ?
Si2 Li3 Li7 109.0(3) . . ?
N2 Li3 Si2 29.84(16) . . ?
N2 Li3 Li4 42.6(2) . . ?
N2 Li3 C6 31.60(18) . . ?
N2 Li3 C7 62.0(2) . . ?
N2 Li3 Li7 79.7(3) . . ?
N2 Li3 C33 117.8(4) . . ?
N2 Li3 C34 93.3(3) . . ?
N2 Li3 C35 102.4(4) . . ?
N2 Li3 C36 137.3(4) . . ?
N2 Li3 C37 147.7(4) . . ?
O3 Li3 Si2 103.3(3) . . ?
O3 Li3 N2 116.2(4) . . ?
O3 Li3 Li4 153.0(4) . . ?
O3 Li3 C6 100.0(3) . . ?
O3 Li3 C7 89.8(3) . . ?
O3 Li3 Li7 122.4(3) . . ?
O3 Li3 C33 112.5(4) . . ?
O3 Li3 C34 144.7(4) . . ?
O3 Li3 C35 139.2(4) . . ?
O3 Li3 C36 103.4(4) . . ?
O3 Li3 C37 92.6(3) . . ?
Li4 Li3 Si2 65.4(2) . . ?
Li4 Li3 Li7 48.7(2) . . ?
C6 Li3 Si2 56.22(18) . . ?
C6 Li3 Li4 53.1(2) . . ?
C6 Li3 C7 31.16(15) . . ?
C6 Li3 Li7 64.2(2) . . ?
C6 Li3 C33 105.3(3) . . ?
C6 Li3 C37 134.8(3) . . ?
C7 Li3 Si2 87.2(2) . . ?
C7 Li3 Li4 66.0(2) . . ?
C7 Li3 Li7 47.12(18) . . ?
C33 Li3 Si2 142.5(3) . . ?
C33 Li3 Li4 77.5(2) . . ?
C33 Li3 C7 82.4(2) . . ?
C33 Li3 Li7 41.34(17) . . ?
C34 Li3 Si2 111.7(3) . . ?
C34 Li3 Li4 50.7(2) . . ?
C34 Li3 C6 95.8(3) . . ?
C34 Li3 C7 87.7(3) . . ?
C34 Li3 Li7 41.10(18) . . ?
C34 Li3 C33 32.40(15) . . ?
C34 Li3 C37 54.9(2) . . ?
C35 Li3 Si2 104.0(3) . . ?
C35 Li3 Li4 67.3(3) . . ?
C35 Li3 C6 120.3(4) . . ?
C35 Li3 C7 121.2(3) . . ?
C35 Li3 Li7 75.3(2) . . ?
C35 Li3 C33 54.0(2) . . ?
C35 Li3 C34 34.20(17) . . ?
C35 Li3 C36 35.9(2) . . ?
C35 Li3 C37 55.4(2) . . ?
C36 Li3 Si2 127.9(3) . . ?
C36 Li3 Li4 102.5(3) . . ?
C36 Li3 C6 153.6(4) . . ?
C36 Li3 C7 136.5(3) . . ?
C36 Li3 Li7 92.7(3) . . ?
C36 Li3 C33 54.2(2) . . ?
C36 Li3 C34 57.9(2) . . ?
C36 Li3 C37 32.78(18) . . ?
C37 Li3 Si2 158.9(3) . . ?
C37 Li3 Li4 105.3(3) . . ?
C37 Li3 C7 106.8(3) . . ?
C37 Li3 Li7 72.3(2) . . ?
C37 Li3 C33 31.41(15) . . ?
Li1 Si4 Li5 59.2(2) . . ?
N4 Si4 Li1 36.81(19) . . ?
N4 Si4 Li5 35.24(19) . . ?
N4 Si4 C30 111.1(3) . . ?
N4 Si4 C31 115.6(2) . . ?
N4 Si4 C32 109.3(2) . . ?
C30 Si4 Li1 114.8(3) . . ?
C30 Si4 Li5 76.4(3) . . ?
C30 Si4 C31 110.1(4) . . ?
C30 Si4 C32 103.9(3) . . ?
C31 Si4 Li1 133.9(3) . . ?
C31 Si4 Li5 125.3(3) . . ?
C31 Si4 C32 106.1(3) . . ?
C32 Si4 Li1 73.1(2) . . ?
C32 Si4 Li5 125.5(2) . . ?
Li1 N4 Li5 100.0(4) . . ?
Si4 N4 Li1 112.4(3) . . ?
Si4 N4 Li5 115.8(3) . . ?
C22 N4 Li1 106.0(4) . . ?
C22 N4 Si4 126.4(3) . . ?
C22 N4 Li5 91.6(3) . . ?
Fe1 C4 Li1 116.0(3) . . ?
C3 C4 Fe1 69.2(2) . . ?
C3 C4 Li1 58.9(3) . . ?
C5 C4 Fe1 70.2(2) . . ?
C5 C4 Li1 91.6(3) . . ?
C5 C4 C3 107.5(4) . . ?
Fe1 Li4 Li6 124.0(3) . . ?
N1 Li4 Fe1 76.4(2) . . ?
N1 Li4 C1 33.22(17) . . ?
N1 Li4 Li3 169.5(4) . . ?
N1 Li4 C6 115.5(4) . . ?
N1 Li4 Li6 85.3(3) . . ?
N1 Li4 Li7 95.1(3) . . ?
N1 Li4 Li8 41.2(2) . . ?
N1 Li4 C34 123.4(4) . . ?
C1 Li4 Fe1 44.36(15) . . ?
C1 Li4 Li3 136.3(3) . . ?
C1 Li4 Li6 98.6(3) . . ?
C1 Li4 Li7 71.2(2) . . ?
C1 Li4 Li8 47.6(2) . . ?
N2 Li4 Fe1 79.6(2) . . ?
N2 Li4 N1 136.5(4) . . ?
N2 Li4 C1 119.1(3) . . ?
N2 Li4 Li3 41.9(2) . . ?
N2 Li4 C6 33.95(18) . . ?
N2 Li4 Li6 138.0(4) . . ?
N2 Li4 Li7 102.8(3) . . ?
N2 Li4 Li8 162.6(4) . . ?
N2 Li4 C34 98.7(3) . . ?
Li3 Li4 Fe1 93.5(3) . . ?
Li3 Li4 Li6 98.1(3) . . ?
C6 Li4 Fe1 45.86(15) . . ?
C6 Li4 C1 88.2(3) . . ?
C6 Li4 Li3 57.0(2) . . ?
C6 Li4 Li6 145.6(3) . . ?
C6 Li4 Li7 79.7(3) . . ?
C6 Li4 Li8 128.8(3) . . ?
Li7 Li4 Fe1 59.0(2) . . ?
Li7 Li4 Li3 76.7(3) . . ?
Li7 Li4 Li6 70.9(3) . . ?
Li7 Li4 Li8 64.0(3) . . ?
Li8 Li4 Fe1 83.7(2) . . ?
Li8 Li4 Li3 135.8(3) . . ?
Li8 Li4 Li6 51.2(2) . . ?
C34 Li4 Fe1 110.0(3) . . ?
C34 Li4 C1 118.6(3) . . ?
C34 Li4 Li3 56.8(2) . . ?
C34 Li4 C6 104.3(3) . . ?
C34 Li4 Li6 43.2(2) . . ?
C34 Li4 Li7 53.4(2) . . ?
C34 Li4 Li8 82.7(3) . . ?
N5 Si5 C43 114.6(2) . . ?
N5 Si5 C44 106.4(2) . . ?
N5 Si5 C45 115.3(2) . . ?
C43 Si5 C45 104.7(2) . . ?
C44 Si5 C43 110.1(3) . . ?
C44 Si5 C45 105.4(3) . . ?
Si5 N5 Li7 124.5(3) . . ?
Si5 N5 Li9 127.9(3) . . ?
Li7 N5 Li9 88.7(3) . . ?
C33 N5 Si5 125.0(3) . . ?
C33 N5 Li7 86.6(3) . . ?
C33 N5 Li9 91.9(3) . . ?
C1 C5 Fe1 72.4(2) . . ?
C4 C5 Fe1 68.5(2) . . ?
C4 C5 C1 108.2(4) . . ?
Li1 Li5 Si4 58.9(2) . . ?
Li1 Li5 Li7 88.5(3) . . ?
Fe2 Li5 Li1 92.9(3) . . ?
Fe2 Li5 Si4 101.5(2) . . ?
Fe2 Li5 Li7 130.0(3) . . ?
Fe2 Li5 Li9 110.0(3) . . ?
C2 Li5 Li1 49.1(2) . . ?
C2 Li5 Fe2 113.7(3) . . ?
C2 Li5 Si4 98.7(2) . . ?
C2 Li5 Li7 40.58(18) . . ?
C2 Li5 Li9 92.4(3) . . ?
N3 Li5 Li1 172.2(4) . . ?
N3 Li5 Fe2 79.6(2) . . ?
N3 Li5 C2 132.2(3) . . ?
N3 Li5 Si4 124.4(3) . . ?
N3 Li5 Li7 94.6(3) . . ?
N3 Li5 Li9 42.1(2) . . ?
N3 Li5 C17 35.03(18) . . ?
N3 Li5 C18 62.7(2) . . ?
N3 Li5 C22 117.4(4) . . ?
N3 Li5 Li8 103.2(3) . . ?
N4 Li5 Li1 39.5(2) . . ?
N4 Li5 Fe2 81.4(3) . . ?
N4 Li5 C2 88.1(3) . . ?
N4 Li5 N3 139.7(4) . . ?
N4 Li5 Si4 28.92(16) . . ?
N4 Li5 Li7 124.5(4) . . ?
N4 Li5 Li9 167.2(4) . . ?
N4 Li5 C17 125.5(4) . . ?
N4 Li5 C18 121.9(4) . . ?
N4 Li5 C22 33.88(18) . . ?
N4 Li5 Li8 104.0(4) . . ?
Li7 Li5 Si4 121.2(3) . . ?
Li9 Li5 Li1 141.3(3) . . ?
Li9 Li5 Si4 138.8(3) . . ?
Li9 Li5 Li7 52.8(2) . . ?
C17 Li5 Li1 137.2(4) . . ?
C17 Li5 Fe2 47.30(17) . . ?
C17 Li5 C2 124.7(3) . . ?
C17 Li5 Si4 132.6(3) . . ?
C17 Li5 Li7 105.1(3) . . ?
C17 Li5 Li9 64.0(2) . . ?
C17 Li5 C18 33.11(16) . . ?
C17 Li5 C22 92.8(3) . . ?
C17 Li5 Li8 79.3(3) . . ?
C18 Li5 Li1 110.4(3) . . ?
C18 Li5 Fe2 45.48(15) . . ?
C18 Li5 C2 93.3(3) . . ?
C18 Li5 Si4 146.7(3) . . ?
C18 Li5 Li7 87.6(3) . . ?
C18 Li5 Li9 70.8(2) . . ?
C22 Li5 Li1 57.4(2) . . ?
C22 Li5 Fe2 47.57(17) . . ?
C22 Li5 C2 102.3(3) . . ?
C22 Li5 Si4 56.97(18) . . ?
C22 Li5 Li7 142.4(4) . . ?
C22 Li5 Li9 156.8(4) . . ?
C22 Li5 C18 90.2(3) . . ?
C22 Li5 Li8 90.8(3) . . ?
Li8 Li5 Li1 72.1(3) . . ?
Li8 Li5 Fe2 71.6(3) . . ?
Li8 Li5 C2 48.1(2) . . ?
Li8 Li5 Si4 130.3(3) . . ?
Li8 Li5 Li7 61.5(3) . . ?
Li8 Li5 Li9 85.7(3) . . ?
Li8 Li5 C18 46.3(2) . . ?
N6 Si6 Li2 34.38(19) . . ?
N6 Si6 C46 113.1(3) . . ?
N6 Si6 C47 107.5(2) . . ?
N6 Si6 C48 114.6(2) . . ?
C46 Si6 Li2 108.0(2) . . ?
C46 Si6 C47 106.7(3) . . ?
C46 Si6 C48 107.9(3) . . ?
C47 Si6 Li2 77.1(2) . . ?
C47 Si6 C48 106.5(3) . . ?
C48 Si6 Li2 140.8(2) . . ?
Li2 N6 Li6 89.1(3) . . ?
Si6 N6 Li2 116.4(3) . . ?
Si6 N6 Li6 120.3(3) . . ?
C38 N6 Li2 111.1(4) . . ?
C38 N6 Si6 122.5(3) . . ?
C38 N6 Li6 89.9(3) . . ?
Fe1 C6 Li3 127.1(2) . . ?
Fe1 C6 Li4 78.1(2) . . ?
N2 C6 Fe1 130.4(3) . . ?
N2 C6 Li3 47.6(3) . . ?
N2 C6 Li4 52.9(3) . . ?
N2 C6 C7 124.7(4) . . ?
N2 C6 C10 130.3(4) . . ?
Li4 C6 Li3 69.9(3) . . ?
C7 C6 Fe1 65.8(2) . . ?
C7 C6 Li3 79.4(3) . . ?
C7 C6 Li4 100.2(3) . . ?
C10 C6 Fe1 66.7(2) . . ?
C10 C6 Li3 165.3(3) . . ?
C10 C6 Li4 122.0(4) . . ?
C10 C6 C7 105.0(4) . . ?
Li2 Li6 Li4 160.4(4) . . ?
Li2 Li6 Li7 136.0(3) . . ?
Li2 Li6 Li9 93.2(3) . . ?
Fe3 Li6 Li2 106.0(3) . . ?
Fe3 Li6 Li4 93.6(2) . . ?
Fe3 Li6 Li7 79.1(2) . . ?
Fe3 Li6 Li9 62.1(2) . . ?
Li4 Li6 Li7 47.64(19) . . ?
N6 Li6 Li2 44.4(2) . . ?
N6 Li6 Fe3 79.8(3) . . ?
N6 Li6 Li4 142.9(3) . . ?
N6 Li6 Li7 157.2(4) . . ?
N6 Li6 Li9 111.7(3) . . ?
N6 Li6 C18 102.0(3) . . ?
N6 Li6 Li8 143.7(4) . . ?
N6 Li6 C34 124.1(4) . . ?
N6 Li6 C38 34.36(18) . . ?
Li9 Li6 Li4 96.5(3) . . ?
Li9 Li6 Li7 49.6(2) . . ?
C18 Li6 Li2 58.3(2) . . ?
C18 Li6 Fe3 136.5(3) . . ?
C18 Li6 Li4 107.4(3) . . ?
C18 Li6 Li7 87.5(3) . . ?
C18 Li6 Li9 77.6(3) . . ?
C18 Li6 Li8 49.1(3) . . ?
C18 Li6 C34 128.1(3) . . ?
C18 Li6 C38 117.1(3) . . ?
Li8 Li6 Li2 105.8(3) . . ?
Li8 Li6 Fe3 135.5(3) . . ?
Li8 Li6 Li4 58.3(3) . . ?
Li8 Li6 Li7 56.4(2) . . ?
Li8 Li6 Li9 85.8(3) . . ?
C34 Li6 Li2 151.0(4) . . ?
C34 Li6 Fe3 47.92(18) . . ?
C34 Li6 Li4 47.7(2) . . ?
C34 Li6 Li7 40.94(19) . . ?
C34 Li6 Li9 64.9(2) . . ?
C34 Li6 Li8 92.0(3) . . ?
C34 Li6 C38 94.3(3) . . ?
C38 Li6 Li2 63.4(2) . . ?
C38 Li6 Fe3 46.89(16) . . ?
C38 Li6 Li4 134.4(3) . . ?
C38 Li6 Li7 123.0(3) . . ?
C38 Li6 Li9 84.4(3) . . ?
C38 Li6 Li8 164.8(4) . . ?
Fe1 C7 Li3 125.8(2) . . ?
Fe1 C7 Li7 72.8(2) . . ?
C6 C7 Fe1 74.1(3) . . ?
C6 C7 Li3 69.4(3) . . ?
C6 C7 Li7 108.1(3) . . ?
Li7 C7 Li3 81.9(2) . . ?
C8 C7 Fe1 69.4(2) . . ?
C8 C7 Li3 161.5(3) . . ?
C8 C7 C6 109.8(4) . . ?
C8 C7 Li7 114.9(3) . . ?
Fe1 Li7 Li3 84.9(2) . . ?
Fe1 Li7 Li5 106.6(3) . . ?
Fe1 Li7 Li6 120.7(3) . . ?
Fe1 Li7 Li8 85.1(2) . . ?
C2 Li7 Fe1 48.89(18) . . ?
C2 Li7 Li3 124.9(3) . . ?
C2 Li7 Li4 76.6(3) . . ?
C2 Li7 Li5 58.9(2) . . ?
C2 Li7 Li6 95.0(3) . . ?
C2 Li7 C7 93.4(3) . . ?
C2 Li7 Li9 117.7(3) . . ?
C2 Li7 C33 160.9(4) . . ?
C2 Li7 Li8 47.0(2) . . ?
C2 Li7 C34 124.1(4) . . ?
Li4 Li7 Fe1 64.8(2) . . ?
Li4 Li7 Li3 54.5(2) . . ?
Li4 Li7 Li5 111.7(3) . . ?
Li4 Li7 Li6 61.4(2) . . ?
Li4 Li7 Li9 115.3(3) . . ?
Li4 Li7 Li8 61.2(3) . . ?
N5 Li7 Fe1 145.9(4) . . ?
N5 Li7 C2 154.7(4) . . ?
N5 Li7 Li3 80.4(3) . . ?
N5 Li7 Li4 126.0(4) . . ?
N5 Li7 Li5 98.5(3) . . ?
N5 Li7 Li6 88.2(3) . . ?
N5 Li7 C7 104.2(3) . . ?
N5 Li7 Li9 46.1(2) . . ?
N5 Li7 C33 36.95(18) . . ?
N5 Li7 Li8 129.0(4) . . ?
N5 Li7 C34 72.1(3) . . ?
Li5 Li7 Li3 156.9(3) . . ?
Li5 Li7 Li6 73.2(2) . . ?
Li6 Li7 Li3 83.7(2) . . ?
C7 Li7 Fe1 44.56(15) . . ?
C7 Li7 Li3 50.95(19) . . ?
C7 Li7 Li4 71.5(2) . . ?
C7 Li7 Li5 148.4(3) . . ?
C7 Li7 Li6 128.5(3) . . ?
C7 Li7 Li9 148.9(3) . . ?
C7 Li7 Li8 122.6(3) . . ?
Li9 Li7 Fe1 166.5(3) . . ?
Li9 Li7 Li3 106.2(3) . . ?
Li9 Li7 Li5 60.3(2) . . ?
Li9 Li7 Li6 54.9(2) . . ?
Li9 Li7 Li8 83.7(3) . . ?
C33 Li7 Fe1 135.0(3) . . ?
C33 Li7 Li3 50.5(2) . . ?
C33 Li7 Li4 89.0(3) . . ?
C33 Li7 Li5 117.3(3) . . ?
C33 Li7 Li6 66.8(2) . . ?
C33 Li7 C7 93.9(3) . . ?
C33 Li7 Li9 57.3(2) . . ?
C33 Li7 Li8 114.8(3) . . ?
Li8 Li7 Li3 112.7(3) . . ?
Li8 Li7 Li5 50.5(2) . . ?
Li8 Li7 Li6 48.1(2) . . ?
C34 Li7 Fe1 118.1(3) . . ?
C34 Li7 Li3 47.19(19) . . ?
C34 Li7 Li4 56.0(2) . . ?
C34 Li7 Li5 110.3(3) . . ?
C34 Li7 Li6 38.79(19) . . ?
C34 Li7 C7 97.5(3) . . ?
C34 Li7 Li9 67.6(3) . . ?
C34 Li7 C33 37.30(18) . . ?
C34 Li7 Li8 82.3(3) . . ?
C7 C8 Fe1 69.9(2) . . ?
C9 C8 Fe1 69.5(3) . . ?
C9 C8 C7 106.9(4) . . ?
C8 C9 Fe1 69.7(2) . . ?
C10 C9 Fe1 70.7(2) . . ?
C10 C9 C8 108.2(4) . . ?
Fe3 Li9 Si3 134.0(3) . . ?
Fe3 Li9 Li5 139.3(3) . . ?
N3 Li9 Fe3 135.0(4) . . ?
N3 Li9 Si3 32.66(15) . . ?
N3 Li9 Li5 45.0(2) . . ?
N3 Li9 Li6 89.6(3) . . ?
N3 Li9 Li7 111.5(4) . . ?
N3 Li9 C33 160.6(4) . . ?
N3 Li9 C42 97.1(3) . . ?
N5 Li9 Fe3 77.9(2) . . ?
N5 Li9 Si3 138.2(4) . . ?
N5 Li9 N3 144.8(4) . . ?
N5 Li9 Li5 103.7(3) . . ?
N5 Li9 Li6 104.5(3) . . ?
N5 Li9 Li7 45.2(2) . . ?
N5 Li9 C33 34.77(17) . . ?
N5 Li9 C42 118.1(3) . . ?
Li5 Li9 Si3 70.7(2) . . ?
Li6 Li9 Fe3 57.0(2) . . ?
Li6 Li9 Si3 115.6(3) . . ?
Li6 Li9 Li5 84.0(3) . . ?
Li7 Li9 Fe3 90.1(2) . . ?
Li7 Li9 Si3 134.6(3) . . ?
Li7 Li9 Li5 66.9(3) . . ?
Li7 Li9 Li6 75.5(3) . . ?
C33 Li9 Fe3 44.83(15) . . ?
C33 Li9 Si3 166.6(3) . . ?
C33 Li9 Li5 119.4(3) . . ?
C33 Li9 Li6 75.8(3) . . ?
C33 Li9 Li7 52.9(2) . . ?
C33 Li9 C42 87.1(3) . . ?
C42 Li9 Fe3 42.43(14) . . ?
C42 Li9 Si3 92.3(2) . . ?
C42 Li9 Li5 130.3(3) . . ?
C42 Li9 Li6 61.3(2) . . ?
C42 Li9 Li7 127.6(3) . . ?
C6 C10 Fe1 74.0(2) . . ?
C9 C10 Fe1 68.8(2) . . ?
C9 C10 C6 109.9(4) . . ?
Fe2 C17 Li2 105.0(2) . . ?
Fe2 C17 Li5 76.1(2) . . ?
N3 C17 Fe2 129.0(3) . . ?
N3 C17 Li2 126.0(3) . . ?
N3 C17 Li5 60.1(3) . . ?
N3 C17 C18 123.5(3) . . ?
N3 C17 C21 127.8(4) . . ?
Li5 C17 Li2 148.4(3) . . ?
C18 C17 Fe2 69.3(2) . . ?
C18 C17 Li2 69.8(3) . . ?
C18 C17 Li5 81.7(3) . . ?
C18 C17 C21 108.6(4) . . ?
C21 C17 Fe2 65.7(2) . . ?
C21 C17 Li2 72.1(3) . . ?
C21 C17 Li5 132.3(3) . . ?
Fe2 C18 Li2 108.9(2) . . ?
Fe2 C18 Li5 71.7(2) . . ?
Fe2 C18 Li6 175.2(3) . . ?
Li2 C18 Li5 139.9(3) . . ?
Li6 C18 Li2 73.4(3) . . ?
Li6 C18 Li5 109.4(3) . . ?
C17 C18 Fe2 70.5(2) . . ?
C17 C18 Li2 77.1(3) . . ?
C17 C18 Li5 65.1(3) . . ?
C17 C18 Li6 114.2(3) . . ?
C17 C18 C19 104.8(4) . . ?
C17 C18 Li8 131.2(4) . . ?
C19 C18 Fe2 64.9(2) . . ?
C19 C18 Li2 65.2(3) . . ?
C19 C18 Li5 136.1(3) . . ?
C19 C18 Li6 113.3(3) . . ?
C19 C18 Li8 113.5(4) . . ?
Li8 C18 Fe2 99.2(3) . . ?
Li8 C18 Li2 146.3(3) . . ?
Li8 C18 Li5 66.4(3) . . ?
Li8 C18 Li6 77.3(3) . . ?
Fe2 C19 Li2 121.8(3) . . ?
C18 C19 Fe2 73.6(2) . . ?
C18 C19 Li2 79.9(3) . . ?
C20 C19 Fe2 69.3(3) . . ?
C20 C19 Li2 73.8(3) . . ?
C20 C19 C18 110.9(4) . . ?
Fe2 C20 Li2 119.9(3) . . ?
C19 C20 Fe2 69.1(2) . . ?
C19 C20 Li2 70.8(3) . . ?
C19 C20 C21 107.6(4) . . ?
C21 C20 Fe2 70.3(2) . . ?
C21 C20 Li2 81.6(3) . . ?
Fe2 C21 Li2 109.7(3) . . ?
C17 C21 Fe2 73.3(2) . . ?
C17 C21 Li2 75.1(3) . . ?
C20 C21 Fe2 68.1(3) . . ?
C20 C21 Li2 65.0(3) . . ?
C20 C21 C17 108.0(4) . . ?
Fe2 C22 Li1 121.9(3) . . ?
Fe2 C22 Li5 74.2(2) . . ?
N4 C22 Li1 44.7(3) . . ?
N4 C22 Fe2 128.6(3) . . ?
N4 C22 Li5 54.5(3) . . ?
N4 C22 C23 124.0(5) . . ?
N4 C22 C26 130.9(5) . . ?
Li5 C22 Li1 72.3(3) . . ?
C23 C22 Li1 80.3(4) . . ?
C23 C22 Fe2 66.1(3) . . ?
C23 C22 Li5 106.9(4) . . ?
C26 C22 Li1 171.2(4) . . ?
C26 C22 Fe2 66.8(2) . . ?
C26 C22 Li5 112.0(4) . . ?
C26 C22 C23 105.0(5) . . ?
C22 C23 Fe2 74.2(3) . . ?
C24 C23 Fe2 67.8(4) . . ?
C24 C23 C22 109.1(7) . . ?
C23 C24 Fe2 71.4(3) . . ?
C25 C24 Fe2 70.6(4) . . ?
C25 C24 C23 108.0(6) . . ?
C24 C25 Fe2 69.0(4) . . ?
C24 C25 C26 108.0(7) . . ?
C26 C25 Fe2 71.4(3) . . ?
C22 C26 Fe2 73.9(3) . . ?
C25 C26 Fe2 68.3(3) . . ?
C25 C26 C22 109.8(7) . . ?
Fe3 C33 Li3 103.6(2) . . ?
Fe3 C33 Li7 130.5(3) . . ?
Fe3 C33 Li9 80.7(2) . . ?
N5 C33 Fe3 129.5(3) . . ?
N5 C33 Li3 126.7(3) . . ?
N5 C33 Li7 56.4(3) . . ?
N5 C33 Li9 53.4(3) . . ?
N5 C33 C34 121.9(3) . . ?
N5 C33 C37 128.2(4) . . ?
Li7 C33 Li3 88.2(3) . . ?
Li7 C33 Li9 69.7(3) . . ?
Li9 C33 Li3 152.7(3) . . ?
C34 C33 Fe3 69.3(2) . . ?
C34 C33 Li3 68.9(3) . . ?
C34 C33 Li7 70.9(3) . . ?
C34 C33 Li9 88.3(3) . . ?
C37 C33 Fe3 67.5(2) . . ?
C37 C33 Li3 71.2(3) . . ?
C37 C33 Li7 156.5(3) . . ?
C37 C33 Li9 133.2(3) . . ?
C37 C33 C34 110.0(3) . . ?
Si1 Li8 Li1 95.9(3) . . ?
Si1 Li8 Fe2 121.1(3) . . ?
N1 Li8 Si1 27.30(16) . . ?
N1 Li8 C1 38.7(2) . . ?
N1 Li8 Li1 91.6(3) . . ?
N1 Li8 Fe2 147.1(4) . . ?
N1 Li8 C2 75.1(3) . . ?
N1 Li8 Li4 43.4(3) . . ?
N1 Li8 Li5 143.5(4) . . ?
N1 Li8 Li6 104.3(4) . . ?
N1 Li8 Li7 88.7(3) . . ?
N1 Li8 C18 148.5(4) . . ?
C1 Li8 Si1 58.47(19) . . ?
C1 Li8 Li1 57.5(2) . . ?
C1 Li8 Fe2 137.0(4) . . ?
C1 Li8 Li4 57.9(3) . . ?
C1 Li8 Li5 105.2(3) . . ?
C1 Li8 Li6 127.9(4) . . ?
C1 Li8 Li7 70.4(3) . . ?
Fe2 Li8 Li1 81.4(2) . . ?
C2 Li8 Si1 97.3(3) . . ?
C2 Li8 C1 38.79(19) . . ?
C2 Li8 Li1 46.1(2) . . ?
C2 Li8 Fe2 118.7(3) . . ?
C2 Li8 Li4 70.8(3) . . ?
C2 Li8 Li5 68.7(3) . . ?
C2 Li8 Li6 119.4(4) . . ?
C2 Li8 Li7 44.1(2) . . ?
Li4 Li8 Si1 65.9(2) . . ?
Li4 Li8 Li1 112.1(3) . . ?
Li4 Li8 Fe2 164.9(3) . . ?
Li4 Li8 Li7 54.7(3) . . ?
Li5 Li8 Si1 156.1(4) . . ?
Li5 Li8 Li1 60.3(3) . . ?
Li5 Li8 Fe2 57.0(2) . . ?
Li5 Li8 Li4 122.8(4) . . ?
Li5 Li8 Li6 96.8(3) . . ?
Li5 Li8 Li7 68.0(3) . . ?
Li6 Li8 Si1 107.0(3) . . ?
Li6 Li8 Li1 155.1(4) . . ?
Li6 Li8 Fe2 94.5(3) . . ?
Li6 Li8 Li4 70.4(3) . . ?
Li6 Li8 Li7 75.5(3) . . ?
Li7 Li8 Si1 115.9(3) . . ?
Li7 Li8 Li1 86.1(3) . . ?
Li7 Li8 Fe2 122.5(3) . . ?
C18 Li8 Si1 129.2(3) . . ?
C18 Li8 C1 172.2(4) . . ?
C18 Li8 Li1 117.5(4) . . ?
C18 Li8 Fe2 40.96(19) . . ?
C18 Li8 C2 133.5(4) . . ?
C18 Li8 Li4 123.9(4) . . ?
C18 Li8 Li5 67.3(3) . . ?
C18 Li8 Li6 53.6(3) . . ?
C18 Li8 Li7 104.1(4) . . ?
Fe3 C34 Li3 108.4(2) . . ?
Fe3 C34 Li4 157.2(3) . . ?
Fe3 C34 Li6 81.3(2) . . ?
Fe3 C34 Li7 131.4(2) . . ?
Li4 C34 Li3 72.5(3) . . ?
Li6 C34 Li3 153.3(3) . . ?
Li6 C34 Li4 89.0(3) . . ?
Li6 C34 Li7 100.3(3) . . ?
Li7 C34 Li3 91.7(3) . . ?
Li7 C34 Li4 70.5(3) . . ?
C33 C34 Fe3 69.8(2) . . ?
C33 C34 Li3 78.7(3) . . ?
C33 C34 Li4 131.1(3) . . ?
C33 C34 Li6 127.6(3) . . ?
C33 C34 Li7 71.8(3) . . ?
C35 C34 Fe3 64.8(2) . . ?
C35 C34 Li3 62.6(3) . . ?
C35 C34 Li4 97.5(3) . . ?
C35 C34 Li6 102.3(3) . . ?
C35 C34 Li7 154.2(3) . . ?
C35 C34 C33 103.2(3) . . ?
Fe3 C35 Li3 124.9(3) . . ?
C34 C35 Fe3 73.7(2) . . ?
C34 C35 Li3 83.2(3) . . ?
C36 C35 Fe3 69.4(2) . . ?
C36 C35 Li3 74.3(3) . . ?
C36 C35 C34 111.6(4) . . ?
Fe3 C36 Li3 121.2(3) . . ?
C35 C36 Fe3 68.3(2) . . ?
C35 C36 Li3 69.7(3) . . ?
C37 C36 Fe3 71.4(2) . . ?
C37 C36 Li3 83.7(3) . . ?
C37 C36 C35 106.9(4) . . ?
Fe3 C37 Li3 108.3(3) . . ?
C33 C37 Fe3 72.0(2) . . ?
C33 C37 Li3 77.4(3) . . ?
C36 C37 Fe3 67.4(2) . . ?
C36 C37 Li3 63.5(3) . . ?
C36 C37 C33 108.2(4) . . ?
Fe3 C38 Li6 74.9(2) . . ?
N6 C38 Fe3 127.1(3) . . ?
N6 C38 Li6 55.7(3) . . ?
N6 C38 C39 130.2(4) . . ?
N6 C38 C42 124.5(4) . . ?
C39 C38 Fe3 67.5(2) . . ?
C39 C38 Li6 128.9(3) . . ?
C42 C38 Fe3 67.5(2) . . ?
C42 C38 Li6 90.1(3) . . ?
C42 C38 C39 105.2(4) . . ?
C38 C39 Fe3 72.5(2) . . ?
C40 C39 Fe3 68.4(3) . . ?
C40 C39 C38 109.8(4) . . ?
C39 C40 Fe3 70.9(3) . . ?
C41 C40 Fe3 70.0(3) . . ?
C41 C40 C39 108.1(4) . . ?
C40 C41 Fe3 69.3(3) . . ?
C40 C41 C42 106.9(4) . . ?
C42 C41 Fe3 70.2(3) . . ?
Fe3 C42 Li9 76.33(19) . . ?
C38 C42 Fe3 72.7(2) . . ?
C38 C42 Li9 122.5(3) . . ?
C38 C42 C41 109.9(4) . . ?
C41 C42 Fe3 68.6(2) . . ?
C41 C42 Li9 101.8(3) . . ?
O1 C49 C50 106.9(5) . . ?
C51 C50 C49 101.9(6) . . ?
C50 C51 C52 104.0(6) . . ?
O1 C52 C51 103.6(5) . . ?
C54 C53 O2 105.8(6) . . ?
C53 C54 C55 104.5(7) . . ?
C56 C55 C54 105.2(6) . . ?
O2 C56 C55 106.4(6) . . ?
O3 C57 C58 105.4(4) . . ?
C59 C58 C57 105.0(5) . . ?
C60 C59 C58 105.3(5) . . ?
O3 C60 C59 103.6(5) . . ?

loop_
_geom_bond_atom_site_label_1
_geom_bond_atom_site_label_2
_geom_bond_distance
_geom_bond_site_symmetry_2
_geom_bond_publ_flag
Fe1 C1 2.111(4) . ?
Fe1 C2 2.118(4) . ?
Fe1 C3 2.014(4) . ?
Fe1 C4 2.013(4) . ?
Fe1 Li4 2.951(7) . ?
Fe1 C5 2.035(4) . ?
Fe1 C6 2.164(4) . ?
Fe1 C7 2.052(4) . ?
Fe1 Li7 2.794(7) . ?
Fe1 C8 2.045(4) . ?
Fe1 C9 2.043(4) . ?
Fe1 C10 2.068(4) . ?
Si1 N1 1.694(3) . ?
Si1 C11 1.851(8) . ?
Si1 C12 1.862(5) . ?
Si1 C13 1.853(7) . ?
Si1 Li8 3.155(7) . ?
O1 Li1 1.934(9) . ?
O1 C49 1.442(7) . ?
O1 C52 1.448(6) . ?
N1 C1 1.406(5) . ?
N1 Li4 2.007(9) . ?
N1 Li8 1.923(8) . ?
C1 C2 1.466(5) . ?
C1 Li4 2.556(9) . ?
C1 C5 1.449(5) . ?
C1 Li8 2.228(8) . ?
Li1 C2 2.434(9) . ?
Li1 C3 2.194(9) . ?
Li1 Si4 3.067(9) . ?
Li1 N4 1.988(9) . ?
Li1 C4 2.558(9) . ?
Li1 Li5 3.075(11) . ?
Li1 C22 2.719(9) . ?
Li1 Li8 3.369(11) . ?
Fe2 Li5 2.812(8) . ?
Fe2 C17 2.129(4) . ?
Fe2 C18 2.112(4) . ?
Fe2 C19 1.995(4) . ?
Fe2 C20 1.996(4) . ?
Fe2 C21 2.026(5) . ?
Fe2 C22 2.157(4) . ?
Fe2 C23 2.050(5) . ?
Fe2 C24 2.003(6) . ?
Fe2 C25 2.024(6) . ?
Fe2 C26 2.065(5) . ?
Fe2 Li8 3.181(8) . ?
Si2 N2 1.705(3) . ?
Si2 Li3 3.104(8) . ?
Si2 C14 1.861(6) . ?
Si2 C15 1.870(5) . ?
Si2 C16 1.892(6) . ?
O2 Li2 1.914(8) . ?
O2 C53 1.450(7) . ?
O2 C56 1.438(6) . ?
N2 Li3 1.970(9) . ?
N2 Li4 1.997(8) . ?
N2 C6 1.398(5) . ?
C2 C3 1.454(5) . ?
C2 Li5 2.733(9) . ?
C2 Li7 2.077(8) . ?
C2 Li8 2.184(9) . ?
Li2 Si6 3.131(7) . ?
Li2 N6 1.974(8) . ?
Li2 Li6 2.823(10) . ?
Li2 C17 2.602(8) . ?
Li2 C18 2.505(8) . ?
Li2 C19 2.309(9) . ?
Li2 C20 2.348(9) . ?
Li2 C21 2.562(8) . ?
Fe3 Li6 2.815(7) . ?
Fe3 Li9 2.967(7) . ?
Fe3 C33 2.120(4) . ?
Fe3 C34 2.114(4) . ?
Fe3 C35 1.993(4) . ?
Fe3 C36 2.007(4) . ?
Fe3 C37 2.060(4) . ?
Fe3 C38 2.129(4) . ?
Fe3 C39 2.062(4) . ?
Fe3 C40 2.029(5) . ?
Fe3 C41 2.038(5) . ?
Fe3 C42 2.060(4) . ?
Si3 N3 1.709(4) . ?
Si3 Li9 3.007(7) . ?
Si3 C27 1.885(5) . ?
Si3 C28 1.884(6) . ?
Si3 C29 1.869(5) . ?
O3 Li3 1.947(8) . ?
O3 C57 1.448(6) . ?
O3 C60 1.444(6) . ?
N3 Li5 2.105(8) . ?
N3 Li9 1.997(8) . ?
N3 C17 1.393(5) . ?
C3 C4 1.435(6) . ?
Li3 Li4 2.936(11) . ?
Li3 C6 2.621(9) . ?
Li3 C7 2.753(9) . ?
Li3 Li7 3.509(10) . ?
Li3 C33 2.708(8) . ?
Li3 C34 2.575(8) . ?
Li3 C35 2.304(8) . ?
Li3 C36 2.365(9) . ?
Li3 C37 2.626(9) . ?
Si4 N4 1.696(4) . ?
Si4 Li5 3.157(7) . ?
Si4 C30 1.855(7) . ?
Si4 C31 1.858(6) . ?
Si4 C32 1.882(6) . ?
N4 Li5 2.024(8) . ?
N4 C22 1.386(5) . ?
C4 C5 1.429(6) . ?
Li4 C6 2.500(8) . ?
Li4 Li6 3.220(10) . ?
Li4 Li7 2.710(10) . ?
Li4 Li8 2.908(11) . ?
Li4 C34 2.383(8) . ?
Si5 N5 1.709(3) . ?
Si5 C43 1.868(5) . ?
Si5 C44 1.867(6) . ?
Si5 C45 1.883(5) . ?
N5 Li7 1.935(8) . ?
N5 Li9 1.964(8) . ?
N5 C33 1.396(5) . ?
Li5 Li7 3.149(10) . ?
Li5 Li9 2.974(11) . ?
Li5 C17 2.418(8) . ?
Li5 C18 2.637(9) . ?
Li5 C22 2.486(9) . ?
Li5 Li8 2.619(11) . ?
Si6 N6 1.706(4) . ?
Si6 C46 1.869(6) . ?
Si6 C47 1.874(6) . ?
Si6 C48 1.883(6) . ?
N6 Li6 2.050(8) . ?
N6 C38 1.400(6) . ?
C6 C7 1.449(6) . ?
C6 C10 1.429(6) . ?
Li6 Li7 3.466(10) . ?
Li6 Li9 2.930(11) . ?
Li6 C18 2.198(8) . ?
Li6 Li8 2.665(11) . ?
Li6 C34 2.207(8) . ?
Li6 C38 2.480(8) . ?
C7 Li7 2.597(8) . ?
C7 C8 1.427(6) . ?
Li7 Li9 2.727(10) . ?
Li7 C33 2.319(8) . ?
Li7 Li8 2.983(11) . ?
Li7 C34 2.308(8) . ?
C8 C9 1.423(6) . ?
C9 C10 1.421(6) . ?
Li9 C33 2.447(8) . ?
Li9 C42 2.677(8) . ?
C17 C18 1.456(6) . ?
C17 C21 1.461(5) . ?
C18 C19 1.458(6) . ?
C18 Li8 2.066(9) . ?
C19 C20 1.417(6) . ?
C20 C21 1.426(7) . ?
C22 C23 1.432(7) . ?
C22 C26 1.423(7) . ?
C23 C24 1.416(11) . ?
C24 C25 1.393(13) . ?
C25 C26 1.408(9) . ?
C33 C34 1.480(6) . ?
C33 C37 1.446(5) . ?
C34 C35 1.458(5) . ?
C35 C36 1.442(7) . ?
C36 C37 1.431(6) . ?
C38 C39 1.436(6) . ?
C38 C42 1.430(6) . ?
C39 C40 1.425(7) . ?
C40 C41 1.415(7) . ?
C41 C42 1.442(7) . ?
C49 C50 1.489(9) . ?
C50 C51 1.471(11) . ?
C51 C52 1.515(9) . ?
C53 C54 1.443(9) . ?
C54 C55 1.479(11) . ?
C55 C56 1.445(9) . ?
C57 C58 1.511(7) . ?
C58 C59 1.495(9) . ?
C59 C60 1.465(8) . ?

loop_
_smtbx_masks_void_nr
_smtbx_masks_void_average_x
_smtbx_masks_void_average_y
_smtbx_masks_void_average_z
_smtbx_masks_void_volume
_smtbx_masks_void_count_electrons
_smtbx_masks_void_content
1 -0.376 0.000 0.000 525.8 105.9 ?
2 0.180 0.370 0.860 8.2 0.0 ?
3 0.820 0.630 0.140 8.2 0.0 ?
